data_4514648
loop_
_publ_author_name
'Sandl, Sebastian'
'Maier, Thomas M.'
'van Leest, Nicolaas P.'
'Kr\"oncke, Susanne'
'Chakraborty, Uttam'
'Demeshko, Serhiy'
'Koszinowski, Konrad'
'de Bruin, Bas'
'Meyer, Franc'
'Bodensteiner, Michael'
'Herrmann, Carmen'
'Wolf, Robert'
'Jacobi von Wangelin, Axel'

_publ_section_title
;
 Cobalt-Catalyzed Hydrogenations via Olefin Cobaltate and Hydride
 Intermediates
;
_journal_issue 8
_journal_name_full 'ACS Catalysis'
_journal_page_first 7596
_journal_paper_doi 10.1021/acscatal.9b01584
_journal_volume 9
_journal_year 2019
_chemical_formula_moiety 'C72 H83 Co2 N4, C16 H34 Li O4'
_chemical_formula_sum 'C90 H121 Co2 Li N4 O4.5'
_chemical_formula_weight 1455.70
_space_group_crystal_system orthorhombic
_space_group_IT_number 61
_space_group_name_Hall '-P 2ac 2ab'
_space_group_name_H-M_alt 'P b c a'
_symmetry_space_group_name_Hall '-P 2ac 2ab'
_symmetry_space_group_name_H-M 'P b c a'
_atom_sites_solution_hydrogens mixed
_atom_sites_solution_primary dual
_audit_creation_date 2018-09-21
_audit_creation_method
;
Olex2 1.2-alpha
(compiled 2018.07.26 svn.r3523 for OlexSys, GUI svn.r5532)
;
_cell_angle_alpha 90
_cell_angle_beta 90
_cell_angle_gamma 90
_cell_formula_units_Z 8
_cell_length_a 25.0102(2)
_cell_length_b 21.4146(2)
_cell_length_c 30.8908(3)
_cell_measurement_reflns_used 38474
_cell_measurement_temperature 138.2(6)
_cell_measurement_theta_max 74.5100
_cell_measurement_theta_min 3.0050
_cell_volume 16544.6(3)
_computing_cell_refinement 'CrysAlisPro 1.171.39.37b (Rigaku OD, 2017)'
_computing_data_collection 'CrysAlisPro 1.171.39.37b (Rigaku OD, 2017)'
_computing_data_reduction 'CrysAlisPro 1.171.39.37b (Rigaku OD, 2017)'
_computing_molecular_graphics 'Olex2 (Dolomanov et al., 2009)'
_computing_publication_material 'Olex2 (Dolomanov et al., 2009)'
_computing_structure_refinement 'ShelXL (Sheldrick, 2015)'
_computing_structure_solution 'ShelXT (Sheldrick, 2015)'
_diffrn_ambient_temperature 138.2(6)
_diffrn_detector_area_resol_mean 4.1818
_diffrn_detector_type TitanS2
_diffrn_measured_fraction_theta_full 1.000
_diffrn_measured_fraction_theta_max 0.986
_diffrn_measurement_details
;
List of Runs (angles in degrees, time in seconds):

  # Type    Start    End  Width  t~exp~   \w     \q     \k     \f   Frames
--------------------------------------------------------------------------
  1  \w    -50.00  26.00   1.00   20.00    --  -44.56  38.00-120.00   76
  2  \w   -124.00 -79.00   1.00   20.00    --  -44.56 -99.00-150.00   45
  3  \w    -25.00  69.00   1.00   20.00    --   44.56 -57.00  60.00   94
  4  \w     33.00 135.00   1.00   90.00    --  104.50 -77.00 -30.00  102
  5  \w     73.00 176.00   1.00   90.00    --  104.50 125.00   0.00  103
  6  \w     36.00  98.00   1.00   90.00    --  104.50 -45.00-180.00   62
  7  \w     36.00  98.00   1.00   90.00    --  104.50 -45.00-150.00   62
  8  \w     68.00 178.00   1.00   90.00    --  104.50  15.00  90.00  110
  9  \w     32.00  91.00   1.00   90.00    --  104.50 -30.00 120.00   59
 10  \w   -114.00 -21.00   1.00   20.00    --  -44.56 -57.00-150.00   93
 11  \w   -116.00 -14.00   1.00   20.00    --  -44.56 -77.00 120.00  102
 12  \w   -116.00 -14.00   1.00   20.00    --  -44.56 -77.00 -30.00  102
 13  \w     81.00 146.00   1.00   90.00    --  104.50  30.00-150.00   65
 14  \w     81.00 177.00   1.00   90.00    --  104.50  30.00 -60.00   96
;
_diffrn_measurement_device 'four-circle diffractometer'
_diffrn_measurement_device_type 'GV1000, TitanS2'
_diffrn_measurement_method '\w scans'
_diffrn_radiation_type CuK\a
_diffrn_radiation_wavelength 1.54184
_diffrn_reflns_av_R_equivalents 0.0511
_diffrn_reflns_av_unetI/netI 0.0253
_diffrn_reflns_Laue_measured_fraction_full 1.000
_diffrn_reflns_Laue_measured_fraction_max 0.986
_diffrn_reflns_limit_h_max 30
_diffrn_reflns_limit_h_min -30
_diffrn_reflns_limit_k_max 25
_diffrn_reflns_limit_k_min -25
_diffrn_reflns_limit_l_max 38
_diffrn_reflns_limit_l_min -33
_diffrn_reflns_number 126831
_diffrn_reflns_point_group_measured_fraction_full 1.000
_diffrn_reflns_point_group_measured_fraction_max 0.986
_diffrn_reflns_theta_full 67.684
_diffrn_reflns_theta_max 74.682
_diffrn_reflns_theta_min 2.861
_exptl_absorpt_coefficient_mu 3.532
_exptl_absorpt_correction_T_max 1.000
_exptl_absorpt_correction_T_min 0.539
_exptl_absorpt_correction_type gaussian
_exptl_absorpt_process_details
;
CrysAlisPro 1.171.39.37b (Rigaku Oxford Diffraction, 2017)
Numerical absorption correction based on gaussian integration over
            a multifaceted crystal model
Empirical absorption correction using spherical harmonics,
 implemented in SCALE3 ABSPACK scaling algorithm.
;
_exptl_crystal_colour 'dark green'
_exptl_crystal_colour_modifier dark
_exptl_crystal_colour_primary green
_exptl_crystal_density_diffrn 1.169
_exptl_crystal_description block
_exptl_crystal_F_000 6256
_exptl_crystal_recrystallization_method
'The material was recrystallised from a mixture of hexane, thf and ether  by slow evaporation'
_exptl_crystal_size_max 0.309
_exptl_crystal_size_mid 0.24
_exptl_crystal_size_min 0.159
_refine_diff_density_max 1.419
_refine_diff_density_min -0.609
_refine_diff_density_rms 0.069
_refine_ls_extinction_method none
_refine_ls_goodness_of_fit_ref 1.020
_refine_ls_hydrogen_treatment mixed
_refine_ls_matrix_type full
_refine_ls_number_parameters 1175
_refine_ls_number_reflns 16725
_refine_ls_number_restraints 686
_refine_ls_restrained_S_all 1.040
_refine_ls_R_factor_all 0.0690
_refine_ls_R_factor_gt 0.0623
_refine_ls_shift/su_max 0.002
_refine_ls_shift/su_mean 0.000
_refine_ls_structure_factor_coef Fsqd
_refine_ls_weighting_details 'w=1/[\s^2^(Fo^2^)+(0.1146P)^2^+14.6636P] where P=(Fo^2^+2Fc^2^)/3'
_refine_ls_weighting_scheme calc
_refine_ls_wR_factor_gt 0.1797
_refine_ls_wR_factor_ref 0.1864
_reflns_Friedel_coverage 0.000
_reflns_number_gt 14835
_reflns_number_total 16725
_reflns_threshold_expression 'I > 2\s(I)'
_cod_data_source_file cs9b01584_si_002.cif
_cod_data_source_block ssc16c
_cod_original_formula_sum 'C90 H121 Co2 Li N4 O4.50'
_cod_database_code 4514648
_shelx_shelxl_version_number 2016/6
_shelx_space_group_comment
;
The symmetry employed for this shelxl refinement is uniquely defined
by the following loop, which should always be used as a source of
symmetry information in preference to the above space-group names.
They are only intended as comments.
;
_shelx_estimated_absorpt_t_max 0.604
_shelx_estimated_absorpt_t_min 0.408
_olex2_refinement_description
;
1. Fixed Uiso
 At 1.2 times of:
  All C(H) groups, All C(H,H) groups, All C(H,H,H,H) groups
 At 1.5 times of:
  All C(H,H,H) groups
2. Restrained distances
 O2-C8AA \\sim O2-C0BA \\sim O2-C5AA \\sim O2-C4AA
 with sigma of 0.02
 C9AA-C0BA \\sim C9AA-C1BA \\sim C8AA-C1BA \\sim C7AA-C4AA \\sim C7AA-C6AA
\\sim C6AA-C5AA
 with sigma of 0.02
 C4AA-C6AA \\sim C5AA-C7AA \\sim C8AA-C9AA \\sim C0BA-C1BA
 with sigma of 0.02
 O4A-C81A \\sim O4A-C84A
 with sigma of 0.02
 O4A-C81A \\sim O4A-C84A \\sim O4A-C84 \\sim O4A-C81
 with sigma of 0.01
 C83A-C82A \\sim C84A-C83A \\sim C82A-C81A \\sim C82-C81 \\sim C83-C82 \\sim
C84-C83
 with sigma of 0.01
 C2AA-C0AA \\sim C1AA-C0AA \\sim C75-C74 \\sim C75-C73 \\sim C74-C4BA
 with sigma of 0.02
 C68A-C67B \\sim C69A-C67B \\sim C68-C67A \\sim C69-C67A
 with sigma of 0.01
 C67A-C66A \\sim C67B-C66
 with sigma of 0.01
 C70A-C62A \\sim C70B-C62
 with sigma of 0.01
 C72A-C70A \\sim C72B-C70B \\sim C71A-C70A \\sim C71B-C70B
 with sigma of 0.01
 C71A-C70A \\sim C71B-C70B \\sim C72A-C70A \\sim C72B-C70B
 with sigma of 0.01
 H7BB-H4BA \\sim H4BA-H7BC
 with sigma of 0.001
3. Uiso/Uaniso restraints and constraints
C55 \\sim C57 \\sim C56: within 1.7A with sigma of 0.01 and sigma for terminal
atoms of 0.01
C33 \\sim C31 \\sim C32: within 1.7A with sigma of 0.01 and sigma for terminal
atoms of 0.01
C35 \\sim C34 \\sim C36: within 1.7A with sigma of 0.01 and sigma for terminal
atoms of 0.01
C19 \\sim C21A \\sim C21 \\sim C20A \\sim C20: within 1.7A with sigma of 0.01
and sigma for terminal atoms of 0.01
C5AA \\sim C6AA \\sim C7AA \\sim C4AA \\sim C8AA \\sim C1BA \\sim C9AA \\sim
C0BA: within 1.7A with sigma of 0.01 and sigma for terminal atoms of 0.01
C81A \\sim C81 \\sim C82A \\sim C82 \\sim C83 \\sim C83A \\sim C84 \\sim C84A:
within 1.7A with sigma of 0.01 and sigma for terminal atoms of 0.01
C22 \\sim C23A \\sim C23 \\sim C24 \\sim C24A: within 1.7A with sigma of 0.01
and sigma for terminal atoms of 0.01
C67A \\sim C69 \\sim C68: within 1.7A with sigma of 0.001 and sigma for
terminal atoms of 0.001
C74 \\sim C4BA \\sim C2AA \\sim C0AA \\sim C1AA \\sim C75 \\sim C73 \\sim O5:
within 1.7A with sigma of 0.01 and sigma for terminal atoms of 0.01
C3BA \\sim C2BA: within 1.7A with sigma of 0.01 and sigma for terminal atoms of
0.01
C61 \\sim C66 \\sim C65 \\sim C64 \\sim C63 \\sim C62: within 1.7A with sigma
of 0.001 and sigma for terminal atoms of 0.001
C62A \\sim C61 \\sim C66A \\sim C65A \\sim C64A \\sim C63A: within 1.7A with
sigma of 0.001 and sigma for terminal atoms of 0.001
C67B \\sim C68A \\sim C69A: within 1.7A with sigma of 0.001 and sigma for
terminal atoms of 0.001
C67A \\sim C68 \\sim C69: within 1.7A with sigma of 0.001 and sigma for
terminal atoms of 0.001
C60A \\sim C60 \\sim C58 \\sim C59 \\sim C59A: within 1.7A with sigma of 0.01
and sigma for terminal atoms of 0.01
C50 \\sim C51 \\sim C52 \\sim C53 \\sim C54 \\sim C49: within 1.7A with sigma
of 0.005 and sigma for terminal atoms of 0.005
C25 \\sim C26 \\sim C27 \\sim C28 \\sim C29 \\sim C30: within 1.7A with sigma
of 0.005 and sigma for terminal atoms of 0.005
C71A \\sim C70A \\sim C72A: within 1.7A with sigma of 0.001 and sigma for
terminal atoms of 0.001
C70B \\sim C72B \\sim C71B: within 1.7A with sigma of 0.001 and sigma for
terminal atoms of 0.001
O3 \\sim C6BA \\sim C7BA: within 1.7A with sigma of 0.01 and sigma for terminal
atoms of 0.01
4. Others
 Sof(H22A)=Sof(H19A)=1-FVAR(1)
 Sof(H22)=Sof(H19)=FVAR(1)
 Sof(H58A)=Sof(C60)=Sof(H60A)=Sof(H60B)=Sof(H60C)=Sof(C20)=Sof(H20A)=Sof(H20B)=
 Sof(H20C)=Sof(C21)=Sof(H21A)=Sof(H21B)=Sof(H21C)=Sof(C24A)=Sof(H24D)=Sof(H24E)=
 Sof(H24F)=Sof(C23A)=Sof(H23D)=Sof(H23E)=Sof(H23F)=Sof(C59A)=Sof(H59D)=
 Sof(H59E)=Sof(H59F)=Sof(C68)=Sof(H68A)=Sof(H68B)=Sof(H68C)=Sof(C69)=Sof(H69A)=
 Sof(H69B)=Sof(H69C)=Sof(C72A)=Sof(H72A)=Sof(H72B)=Sof(H72C)=Sof(C71A)=
 Sof(H71A)=Sof(H71B)=Sof(H71C)=Sof(C67A)=Sof(H67A)=Sof(C66A)=Sof(C65A)=
 Sof(H65A)=Sof(C64A)=Sof(H64A)=Sof(C63A)=Sof(H63A)=Sof(C62A)=Sof(C70A)=
 Sof(H70A)=1-FVAR(2)
 Sof(H58)=Sof(C59)=Sof(H59A)=Sof(H59B)=Sof(H59C)=Sof(C66)=Sof(C65)=Sof(H65)=
 Sof(C64)=Sof(H64)=Sof(C63)=Sof(H63)=Sof(C62)=Sof(C23)=Sof(H23A)=Sof(H23B)=
 Sof(H23C)=Sof(C24)=Sof(H24A)=Sof(H24B)=Sof(H24C)=Sof(C21A)=Sof(H21D)=Sof(H21E)=
 Sof(H21F)=Sof(C20A)=Sof(H20D)=Sof(H20E)=Sof(H20F)=Sof(C60A)=Sof(H60D)=
 Sof(H60E)=Sof(H60F)=Sof(C67B)=Sof(H67B)=Sof(C69A)=Sof(H69D)=Sof(H69E)=
 Sof(H69F)=Sof(C68A)=Sof(H68D)=Sof(H68E)=Sof(H68F)=Sof(C70B)=Sof(H70B)=
 Sof(C71B)=Sof(H71D)=Sof(H71E)=Sof(H71F)=Sof(C72B)=Sof(H72D)=Sof(H72E)=
 Sof(H72F)=FVAR(2)
 Sof(H73C)=Sof(H73D)=Sof(C75)=Sof(H75A)=Sof(H75B)=Sof(C74)=Sof(H74A)=Sof(H74B)=
 Sof(C84)=Sof(H84A)=Sof(H84B)=Sof(C83)=Sof(H83A)=Sof(H83B)=Sof(C81)=Sof(H81A)=
 Sof(H81B)=Sof(C82)=Sof(H82A)=Sof(H82B)=Sof(C9AA)=Sof(H9AA)=Sof(H9AB)=Sof(C1BA)=
 Sof(H1BA)=Sof(H1BB)=Sof(C0BA)=Sof(H0BA)=Sof(H0BB)=Sof(C8AA)=Sof(H8AA)=
 Sof(H8AB)=Sof(C4BA)=Sof(H4BA)=Sof(H4BB)=1-FVAR(3)
 Sof(H73A)=Sof(H73B)=Sof(C81A)=Sof(H81C)=Sof(H81D)=Sof(C82A)=Sof(H82C)=
 Sof(H82D)=Sof(C83A)=Sof(H83C)=Sof(H83D)=Sof(C84A)=Sof(H84C)=Sof(H84D)=
 Sof(C0AA)=Sof(H0AA)=Sof(H0AB)=Sof(C2AA)=Sof(H2AA)=Sof(H2AB)=Sof(C1AA)=
 Sof(H1AA)=Sof(H1AB)=Sof(C5AA)=Sof(H5AA)=Sof(H5AB)=Sof(C6AA)=Sof(H6AA)=
 Sof(H6AB)=Sof(C7AA)=Sof(H7AA)=Sof(H7AB)=Sof(C4AA)=Sof(H4AA)=Sof(H4AB)=FVAR(3)
5.a Ternary CH refined with riding coordinates:
 C55(H55), C58(H58), C58(H58A), C34(H34), C22(H22), C22(H22A), C19(H19A),
 C19(H19), C31(H31), C67A(H67A), C70A(H70A), C67B(H67B), C70B(H70B)
5.b Secondary CH2 refined with riding coordinates:
 C73(H73C,H73D), C73(H73A,H73B), C75(H75A,H75B), C74(H74A,H74B), C84(H84A,
 H84B), C83(H83A,H83B), C81(H81A,H81B), C82(H82A,H82B), C81A(H81C,H81D),
 C82A(H82C,H82D), C83A(H83C,H83D), C84A(H84C,H84D), C0AA(H0AA,H0AB), C2AA(H2AA,
 H2AB), C1AA(H1AA,H1AB), C5AA(H5AA,H5AB), C6AA(H6AA,H6AB), C7AA(H7AA,H7AB),
 C4AA(H4AA,H4AB), C9AA(H9AA,H9AB), C1BA(H1BA,H1BB), C0BA(H0BA,H0BB), C8AA(H8AA,
 H8AB), C3BA(H3BA,H3BB), C6BA(H6BA,H6BB), C4BA(H4BA,H4BB)
5.c Aromatic/amide H refined with riding coordinates:
 C48(H48), C12(H12), C42(H42), C43(H43), C41(H41), C6(H6), C10(H10), C15(H15),
 C17(H17), C16(H16), C11(H11), C46(H46), C7(H7), C47(H47), C8(H8), C27(H27),
 C29(H29), C28(H28), C65(H65), C64(H64), C63(H63), C51(H51), C53(H53), C52(H52),
  C65A(H65A), C64A(H64A), C63A(H63A)
5.d Fitted hexagon refined as free rotating group:
 C66(C65,C64,C63,C62,C61)
5.e Idealised Me refined as rotating group:
 C59(H59A,H59B,H59C), C60(H60A,H60B,H60C), C35(H35A,H35B,H35C), C20(H20A,H20B,
 H20C), C56(H56A,H56B,H56C), C36(H36A,H36B,H36C), C32(H32A,H32B,H32C), C33(H33A,
 H33B,H33C), C23(H23A,H23B,H23C), C57(H57A,H57B,H57C), C21(H21A,H21B,H21C),
 C24(H24A,H24B,H24C), C24A(H24D,H24E,H24F), C23A(H23D,H23E,H23F), C21A(H21D,
 H21E,H21F), C20A(H20D,H20E,H20F), C59A(H59D,H59E,H59F), C60A(H60D,H60E,H60F),
 C68(H68A,H68B,H68C), C69(H69A,H69B,H69C), C72A(H72A,H72B,H72C), C71A(H71A,H71B,
 H71C), C2BA(H2BA,H2BB,H2BC), C7BA(H7BA,H7BB,H7BC), C69A(H69D,H69E,H69F),
 C68A(H68D,H68E,H68F), C71B(H71D,H71E,H71F), C72B(H72D,H72E,H72F)
;
_smtbx_masks_special_details
;
A solvent mask was calculated and 152 electrons were 
found in a volume of 804\%A^3 in 2 voids. 
This is consistent with the presence of 
0.5[C4H8O] per formula unit 
which account for 160.0 electrons.
;
_olex2_diffrn_ambient_temperature_device 'Oxford Cryosystems'
_olex2_submission_special_instructions 'No special instructions were received'
_oxdiff_exptl_absorpt_empirical_details
;
Empirical correction (ABSPACK) includes:
- Absorption correction using spherical harmonics
- Frame scaling
;

loop_
_space_group_symop_operation_xyz
'x, y, z'
'-x+1/2, -y, z+1/2'
'-x, y+1/2, -z+1/2'
'x+1/2, -y+1/2, -z'
'-x, -y, -z'
'x-1/2, y, -z-1/2'
'x, -y-1/2, z-1/2'
'-x-1/2, y-1/2, z'

loop_
_atom_site_label
_atom_site_type_symbol
_atom_site_fract_x
_atom_site_fract_y
_atom_site_fract_z
_atom_site_U_iso_or_equiv
_atom_site_adp_type
_atom_site_occupancy
_atom_site_site_symmetry_order
_atom_site_calc_flag
_atom_site_refinement_flags_posn
_atom_site_refinement_flags_adp
_atom_site_refinement_flags_occupancy
_atom_site_disorder_assembly
_atom_site_disorder_group
Co1 Co 0.63733(2) 0.37857(2) 0.75471(2) 0.02496(11) Uani 1 1 d . . . . .
Co2 Co 0.60416(2) 0.36285(2) 0.68739(2) 0.02563(11) Uani 1 1 d . . . . .
N4 N 0.58883(9) 0.41266(10) 0.63789(7) 0.0282(4) Uani 1 1 d . . . . .
N2 N 0.69315(8) 0.42486(11) 0.78107(6) 0.0295(4) Uani 1 1 d . . . . .
N3 N 0.58314(9) 0.29520(10) 0.65093(7) 0.0285(4) Uani 1 1 d . . . . .
N1 N 0.62068(8) 0.35617(10) 0.81280(6) 0.0262(4) Uani 1 1 d . . . . .
C1 C 0.69348(9) 0.42095(12) 0.82414(8) 0.0274(5) Uani 1 1 d . . . . .
C13 C 0.57956(9) 0.31576(11) 0.82858(8) 0.0255(5) Uani 1 1 d . . . . .
C38 C 0.55389(10) 0.28305(12) 0.57024(8) 0.0290(5) Uani 1 1 d . . . . .
C2 C 0.72621(10) 0.44667(12) 0.85915(8) 0.0283(5) Uani 1 1 d . . . . .
O3 O 0.85440(10) 0.20812(13) 0.44324(11) 0.0700(8) Uani 1 1 d . U . . .
C5 C 0.65318(10) 0.38263(11) 0.84197(8) 0.0253(5) Uani 1 1 d . . . . .
C37 C 0.57101(10) 0.31349(12) 0.61031(8) 0.0275(5) Uani 1 1 d . . . . .
C3 C 0.70347(10) 0.42196(12) 0.89768(8) 0.0280(5) Uani 1 1 d . . . . .
C39 C 0.54910(10) 0.33263(13) 0.53961(8) 0.0295(5) Uani 1 1 d . . . . .
C49 C 0.59306(11) 0.47871(12) 0.63356(8) 0.0316(5) Uani 1 1 d . U . . .
C14 C 0.59021(11) 0.25206(13) 0.83398(9) 0.0320(5) Uani 1 1 d . . . . .
C25 C 0.57623(11) 0.23087(12) 0.66160(8) 0.0321(5) Uani 1 1 d . U . . .
C45 C 0.57495(10) 0.37877(12) 0.60322(8) 0.0276(5) Uani 1 1 d . . . . .
C40 C 0.53503(10) 0.32378(14) 0.49623(8) 0.0335(6) Uani 1 1 d . . . . .
C4 C 0.65883(10) 0.38234(12) 0.88907(8) 0.0282(5) Uani 1 1 d . . . . .
C18 C 0.52940(10) 0.34130(12) 0.83889(9) 0.0314(5) Uani 1 1 d . . . . .
C48 C 0.54357(11) 0.22324(13) 0.55662(9) 0.0353(6) Uani 1 1 d . . . . .
H48 H 0.545912 0.189084 0.576147 0.042 Uiso 1 1 calc R . . . .
C44 C 0.56147(10) 0.39192(12) 0.55806(8) 0.0291(5) Uani 1 1 d . . . . .
C12 C 0.77010(11) 0.48533(14) 0.86247(9) 0.0356(6) Uani 1 1 d . . . . .
H12 H 0.786243 0.502894 0.837434 0.043 Uiso 1 1 calc R . . . .
C42 C 0.54395(11) 0.43599(14) 0.48756(9) 0.0381(6) Uani 1 1 d . . . . .
H42 H 0.542014 0.471818 0.469494 0.046 Uiso 1 1 calc R . . . .
C43 C 0.55868(11) 0.44422(13) 0.53178(8) 0.0332(6) Uani 1 1 d . . . . .
H43 H 0.566395 0.484568 0.542933 0.040 Uiso 1 1 calc R . . . .
C41 C 0.53248(12) 0.37898(14) 0.46993(9) 0.0379(6) Uani 1 1 d . . . . .
H41 H 0.522824 0.375897 0.440260 0.045 Uiso 1 1 calc R . . . .
C9 C 0.72296(11) 0.43473(14) 0.93905(8) 0.0343(6) Uani 1 1 d . . . . .
C6 C 0.63326(11) 0.35475(15) 0.92380(9) 0.0384(6) Uani 1 1 d . . . . .
H6 H 0.603521 0.327869 0.919460 0.046 Uiso 1 1 calc R . . . .
C10 C 0.76822(11) 0.47463(14) 0.94166(9) 0.0382(6) Uani 1 1 d . . . . .
H10 H 0.783001 0.484993 0.969058 0.046 Uiso 1 1 calc R . . . .
C15 C 0.55012(13) 0.21460(13) 0.85147(10) 0.0407(6) Uani 1 1 d . . . . .
H15 H 0.556722 0.171352 0.855771 0.049 Uiso 1 1 calc R . . . .
C17 C 0.49081(11) 0.30145(14) 0.85628(10) 0.0394(6) Uani 1 1 d . . . . .
H17 H 0.456758 0.317793 0.863852 0.047 Uiso 1 1 calc R . . . .
C16 C 0.50102(12) 0.23909(14) 0.86267(10) 0.0414(7) Uani 1 1 d . . . . .
H16 H 0.474289 0.212869 0.874787 0.050 Uiso 1 1 calc R . . . .
C26 C 0.53164(12) 0.21322(14) 0.68643(9) 0.0390(6) Uani 1 1 d . U . . .
C50 C 0.64049(12) 0.50541(14) 0.61732(9) 0.0376(6) Uani 1 1 d . U . . .
C11 C 0.79047(11) 0.49812(14) 0.90460(10) 0.0388(6) Uani 1 1 d . . . . .
H11 H 0.821016 0.524244 0.907102 0.047 Uiso 1 1 calc R . . . .
C55 C 0.49873(13) 0.48759(15) 0.66462(10) 0.0437(7) Uani 1 1 d . U . . .
H55 H 0.508042 0.445292 0.676078 0.052 Uiso 1 1 calc R . . . .
C30 C 0.61448(13) 0.18684(14) 0.64758(9) 0.0412(6) Uani 1 1 d . U . . .
C46 C 0.52512(12) 0.26137(15) 0.48299(9) 0.0404(6) Uani 1 1 d . . . . .
H46 H 0.515641 0.252677 0.453825 0.048 Uiso 1 1 calc R . . . .
C54 C 0.54980(12) 0.51604(13) 0.64673(10) 0.0398(6) Uani 1 1 d . U . . .
O2 O 0.87167(14) 0.29112(17) 0.52293(10) 0.0836(9) Uani 1 1 d D . . . .
C7 C 0.65246(14) 0.36751(18) 0.96604(10) 0.0506(8) Uani 1 1 d . . . . .
H7 H 0.634844 0.348605 0.989934 0.061 Uiso 1 1 calc R . . . .
C47 C 0.52926(12) 0.21363(14) 0.51242(9) 0.0401(6) Uani 1 1 d . . . . .
H47 H 0.522272 0.172235 0.502921 0.048 Uiso 1 1 calc R . . . .
C58 C 0.68837(12) 0.46553(15) 0.60540(9) 0.0423(7) Uani 1 1 d . U . . .
H58 H 0.680618 0.419729 0.604685 0.051 Uiso 0.381(8) 1 calc R . P A 1
H58A H 0.675061 0.421637 0.607857 0.051 Uiso 0.619(8) 1 calc R . P A 2
C8 C 0.69520(13) 0.40580(17) 0.97408(9) 0.0466(7) Uani 1 1 d . . . . .
H8 H 0.706387 0.413108 1.003034 0.056 Uiso 1 1 calc R . . . .
C27 C 0.52464(15) 0.14942(16) 0.69513(12) 0.0509(7) Uani 1 1 d . U . . .
H27 H 0.494779 0.136089 0.711739 0.061 Uiso 1 1 calc R . . . .
C34 C 0.49221(12) 0.26152(16) 0.70306(12) 0.0478(7) Uani 1 1 d . U . . .
H34 H 0.513564 0.299606 0.710285 0.057 Uiso 1 1 calc R . . . .
C22 C 0.64319(13) 0.22361(16) 0.82009(11) 0.0461(7) Uani 1 1 d . U . . .
H22 H 0.673030 0.254331 0.816818 0.055 Uiso 0.40(13) 1 calc R . P A 1
H22A H 0.666639 0.261238 0.817438 0.055 Uiso 0.60(13) 1 calc R . P A 2
C19 C 0.51704(12) 0.40962(14) 0.83201(12) 0.0451(7) Uani 1 1 d . U . . .
H19A H 0.549168 0.433236 0.821849 0.054 Uiso 0.60(13) 1 calc R . P A 2
H19 H 0.553254 0.425531 0.823853 0.054 Uiso 0.40(13) 1 calc R . P A 1
C29 C 0.60474(17) 0.12404(15) 0.65696(11) 0.0527(8) Uani 1 1 d . U . . .
H29 H 0.629316 0.093259 0.647237 0.063 Uiso 1 1 calc R . . . .
C31 C 0.66556(15) 0.20712(17) 0.62542(11) 0.0534(8) Uani 1 1 d . U . . .
H31 H 0.657811 0.246704 0.609435 0.064 Uiso 1 1 calc R . . . .
C28 C 0.56051(17) 0.10590(16) 0.67987(12) 0.0562(8) Uani 1 1 d . U . . .
H28 H 0.554519 0.062803 0.685303 0.067 Uiso 1 1 calc R . . . .
C59 C 0.7367(15) 0.4840(11) 0.6363(11) 0.044(3) Uani 0.381(8) 1 d . U P A 1
H59A H 0.748352 0.526626 0.629676 0.066 Uiso 0.381(8) 1 calc GR . P A 1
H59B H 0.766453 0.455007 0.631701 0.066 Uiso 0.381(8) 1 calc GR . P A 1
H59C H 0.724984 0.481749 0.666528 0.066 Uiso 0.381(8) 1 calc GR . P A 1
C66 C 0.77763(18) 0.4305(2) 0.7489(2) 0.0459(7) Uani 0.381(8) 1 d D U P A 1
C65 C 0.82231(15) 0.4619(4) 0.7333(2) 0.0473(7) Uani 0.381(8) 1 d G U P A 1
H65 H 0.853008 0.439030 0.724476 0.057 Uiso 0.381(8) 1 calc R . P A 1
C64 C 0.8221(2) 0.5267(4) 0.7305(2) 0.0478(8) Uani 0.381(8) 1 d G U P A 1
H64 H 0.852605 0.548098 0.719872 0.057 Uiso 0.381(8) 1 calc R . P A 1
C63 C 0.7772(3) 0.5601(2) 0.7434(3) 0.0472(7) Uani 0.381(8) 1 d G U P A 1
H63 H 0.776991 0.604357 0.741533 0.057 Uiso 0.381(8) 1 calc R . P A 1
C62 C 0.7325(2) 0.52871(15) 0.7590(2) 0.0460(7) Uani 0.381(8) 1 d DG U P A 1
C61 C 0.73272(11) 0.46392(15) 0.76174(9) 0.0451(5) Uani 1 1 d G U . . .
C51 C 0.64324(15) 0.57013(16) 0.61373(12) 0.0538(8) Uani 1 1 d . U . . .
H51 H 0.674792 0.588855 0.602552 0.065 Uiso 1 1 calc R . . . .
C53 C 0.55493(15) 0.58084(15) 0.64243(13) 0.0557(8) Uani 1 1 d . U . . .
H53 H 0.526114 0.607018 0.650928 0.067 Uiso 1 1 calc R . . . .
C60 C 0.7069(5) 0.4711(4) 0.5589(4) 0.0479(19) Uani 0.619(8) 1 d . U P A 2
H60A H 0.676865 0.462409 0.539376 0.072 Uiso 0.619(8) 1 calc GR . P A 2
H60B H 0.735668 0.441079 0.553469 0.072 Uiso 0.619(8) 1 calc GR . P A 2
H60C H 0.720080 0.513558 0.553603 0.072 Uiso 0.619(8) 1 calc GR . P A 2
C35 C 0.46284(17) 0.2431(2) 0.74412(13) 0.0650(10) Uani 1 1 d . U . . .
H35A H 0.438418 0.208445 0.737844 0.098 Uiso 1 1 calc GR . . . .
H35B H 0.442370 0.278856 0.754906 0.098 Uiso 1 1 calc GR . . . .
H35C H 0.488766 0.229995 0.766111 0.098 Uiso 1 1 calc GR . . . .
C20 C 0.4917(4) 0.4401(7) 0.8742(5) 0.054(2) Uani 0.619(8) 1 d . U P A 2
H20A H 0.455667 0.423452 0.878719 0.081 Uiso 0.619(8) 1 calc GR . P A 2
H20B H 0.489808 0.485551 0.870556 0.081 Uiso 0.619(8) 1 calc GR . P A 2
H20C H 0.514080 0.430253 0.899334 0.081 Uiso 0.619(8) 1 calc GR . P A 2
C52 C 0.60107(17) 0.60760(17) 0.62608(15) 0.0628(9) Uani 1 1 d . U . . .
H52 H 0.603688 0.651679 0.623362 0.075 Uiso 1 1 calc R . . . .
C56 C 0.4752(2) 0.5247(2) 0.70186(15) 0.0745(12) Uani 1 1 d . U . . .
H56A H 0.502537 0.530681 0.724238 0.112 Uiso 1 1 calc GR . . . .
H56B H 0.444806 0.501942 0.714125 0.112 Uiso 1 1 calc GR . . . .
H56C H 0.463177 0.565493 0.691283 0.112 Uiso 1 1 calc GR . . . .
C36 C 0.45296(15) 0.2807(2) 0.66815(15) 0.0743(12) Uani 1 1 d . U . . .
H36A H 0.472573 0.292283 0.641892 0.111 Uiso 1 1 calc GR . . . .
H36B H 0.431920 0.316440 0.678226 0.111 Uiso 1 1 calc GR . . . .
H36C H 0.428977 0.245675 0.661744 0.111 Uiso 1 1 calc GR . . . .
C32 C 0.70717(18) 0.2216(2) 0.65942(15) 0.0746(12) Uani 1 1 d . U . . .
H32A H 0.693289 0.253387 0.679263 0.112 Uiso 1 1 calc GR . . . .
H32B H 0.739657 0.237202 0.645371 0.112 Uiso 1 1 calc GR . . . .
H32C H 0.715559 0.183520 0.675675 0.112 Uiso 1 1 calc GR . . . .
C33 C 0.6873(2) 0.1603(2) 0.59294(14) 0.0772(13) Uani 1 1 d . U . . .
H33A H 0.697776 0.121973 0.608082 0.116 Uiso 1 1 calc GR . . . .
H33B H 0.718440 0.178080 0.578231 0.116 Uiso 1 1 calc GR . . . .
H33C H 0.659540 0.150511 0.571556 0.116 Uiso 1 1 calc GR . . . .
C23 C 0.6313(8) 0.1829(9) 0.7779(8) 0.052(3) Uani 0.381(8) 1 d . U P A 1
H23A H 0.608357 0.147541 0.785553 0.078 Uiso 0.381(8) 1 calc GR . P A 1
H23B H 0.665091 0.167358 0.765924 0.078 Uiso 0.381(8) 1 calc GR . P A 1
H23C H 0.613257 0.208889 0.756236 0.078 Uiso 0.381(8) 1 calc GR . P A 1
C57 C 0.45764(16) 0.4784(3) 0.62912(14) 0.0813(14) Uani 1 1 d . U . . .
H57A H 0.446397 0.519175 0.617966 0.122 Uiso 1 1 calc GR . . . .
H57B H 0.426557 0.456263 0.640851 0.122 Uiso 1 1 calc GR . . . .
H57C H 0.473404 0.453817 0.605603 0.122 Uiso 1 1 calc GR . . . .
C73 C 0.72728(16) 0.3532(2) 0.46454(15) 0.0678(10) Uani 1 1 d D U . . .
H73C H 0.717270 0.344179 0.434173 0.081 Uiso 0.252(4) 1 calc R . P B 2
H73D H 0.743389 0.395401 0.466230 0.081 Uiso 0.252(4) 1 calc R . P B 2
H73A H 0.732665 0.358159 0.432969 0.081 Uiso 0.748(4) 1 calc R . P B 1
H73B H 0.733567 0.393993 0.478789 0.081 Uiso 0.748(4) 1 calc R . P B 1
C21 C 0.4689(3) 0.4142(5) 0.7982(4) 0.055(2) Uani 0.619(8) 1 d . U P A 2
H21A H 0.478090 0.390783 0.772007 0.083 Uiso 0.619(8) 1 calc GR . P A 2
H21B H 0.462659 0.458060 0.790786 0.083 Uiso 0.619(8) 1 calc GR . P A 2
H21C H 0.436521 0.396525 0.811191 0.083 Uiso 0.619(8) 1 calc GR . P A 2
C75 C 0.6813(7) 0.3471(8) 0.4938(7) 0.069(3) Uani 0.252(4) 1 d D U P B 2
H75A H 0.650887 0.373746 0.484884 0.083 Uiso 0.252(4) 1 calc R . P B 2
H75B H 0.690883 0.356051 0.524281 0.083 Uiso 0.252(4) 1 calc R . P B 2
C24 C 0.6576(6) 0.1627(6) 0.8504(5) 0.057(3) Uani 0.381(8) 1 d . U P A 1
H24A H 0.652502 0.173516 0.880976 0.085 Uiso 0.381(8) 1 calc GR . P A 1
H24B H 0.694903 0.150535 0.845598 0.085 Uiso 0.381(8) 1 calc GR . P A 1
H24C H 0.634019 0.127915 0.842758 0.085 Uiso 0.381(8) 1 calc GR . P A 1
C74 C 0.6704(6) 0.2787(7) 0.4863(6) 0.066(3) Uani 0.252(4) 1 d D U P B 2
H74A H 0.655700 0.259232 0.512819 0.079 Uiso 0.252(4) 1 calc R . P B 2
H74B H 0.644236 0.273225 0.462537 0.079 Uiso 0.252(4) 1 calc R . P B 2
C84 C 0.8436(9) 0.4147(8) 0.4162(12) 0.082(4) Uani 0.252(4) 1 d D U P B 2
H84A H 0.811817 0.430149 0.432091 0.098 Uiso 0.252(4) 1 calc R . P B 2
H84B H 0.834927 0.410478 0.385091 0.098 Uiso 0.252(4) 1 calc R . P B 2
C83 C 0.8920(7) 0.4555(9) 0.4236(9) 0.084(3) Uani 0.252(4) 1 d D U P B 2
H83A H 0.894703 0.489503 0.402011 0.101 Uiso 0.252(4) 1 calc R . P B 2
H83B H 0.892791 0.473297 0.453212 0.101 Uiso 0.252(4) 1 calc R . P B 2
C81 C 0.9065(7) 0.3462(10) 0.4044(7) 0.077(3) Uani 0.252(4) 1 d D U P B 2
H81A H 0.894828 0.345596 0.373762 0.093 Uiso 0.252(4) 1 calc R . P B 2
H81B H 0.927588 0.308293 0.411252 0.093 Uiso 0.252(4) 1 calc R . P B 2
C82 C 0.9343(8) 0.4062(8) 0.4172(9) 0.086(3) Uani 0.252(4) 1 d D U P B 2
H82A H 0.954770 0.400016 0.444272 0.103 Uiso 0.252(4) 1 calc R . P B 2
H82B H 0.959512 0.419238 0.394153 0.103 Uiso 0.252(4) 1 calc R . P B 2
Li1 Li 0.8345(2) 0.2893(3) 0.4670(2) 0.0522(13) Uani 1 1 d . . . . .
C24A C 0.6699(4) 0.1882(5) 0.8531(4) 0.073(2) Uani 0.619(8) 1 d . U P A 2
H24D H 0.678110 0.215517 0.877638 0.109 Uiso 0.619(8) 1 calc GR . P A 2
H24E H 0.703094 0.170849 0.841363 0.109 Uiso 0.619(8) 1 calc GR . P A 2
H24F H 0.646574 0.154158 0.862717 0.109 Uiso 0.619(8) 1 calc GR . P A 2
C23A C 0.6427(5) 0.1998(5) 0.7760(5) 0.061(3) Uani 0.619(8) 1 d . U P A 2
H23D H 0.616265 0.166175 0.773681 0.092 Uiso 0.619(8) 1 calc GR . P A 2
H23E H 0.678207 0.183501 0.768734 0.092 Uiso 0.619(8) 1 calc GR . P A 2
H23F H 0.633348 0.233544 0.756034 0.092 Uiso 0.619(8) 1 calc GR . P A 2
C21A C 0.4882(6) 0.4222(9) 0.7930(6) 0.057(3) Uani 0.381(8) 1 d . U P A 1
H21D H 0.510173 0.410452 0.768025 0.086 Uiso 0.381(8) 1 calc GR . P A 1
H21E H 0.479722 0.466792 0.791489 0.086 Uiso 0.381(8) 1 calc GR . P A 1
H21F H 0.455015 0.397882 0.792797 0.086 Uiso 0.381(8) 1 calc GR . P A 1
C20A C 0.5087(7) 0.4423(12) 0.8711(8) 0.056(3) Uani 0.381(8) 1 d . U P A 1
H20D H 0.479780 0.422395 0.887415 0.084 Uiso 0.381(8) 1 calc GR . P A 1
H20E H 0.499011 0.485663 0.864661 0.084 Uiso 0.381(8) 1 calc GR . P A 1
H20F H 0.541613 0.441577 0.888327 0.084 Uiso 0.381(8) 1 calc GR . P A 1
C59A C 0.7317(9) 0.4700(7) 0.6388(7) 0.050(3) Uani 0.619(8) 1 d . U P A 2
H59D H 0.744274 0.513241 0.640703 0.076 Uiso 0.619(8) 1 calc GR . P A 2
H59E H 0.761483 0.442751 0.630610 0.076 Uiso 0.619(8) 1 calc GR . P A 2
H59F H 0.717578 0.456903 0.666997 0.076 Uiso 0.619(8) 1 calc GR . P A 2
C60A C 0.7094(9) 0.4929(7) 0.5605(7) 0.050(3) Uani 0.381(8) 1 d . U P A 1
H60D H 0.682307 0.486281 0.538034 0.075 Uiso 0.381(8) 1 calc GR . P A 1
H60E H 0.742533 0.471482 0.552211 0.075 Uiso 0.381(8) 1 calc GR . P A 1
H60F H 0.716398 0.537703 0.563555 0.075 Uiso 0.381(8) 1 calc GR . P A 1
C68 C 0.8028(3) 0.3447(4) 0.7058(2) 0.0646(14) Uani 0.619(8) 1 d D U P A 2
H68A H 0.836316 0.362357 0.694811 0.097 Uiso 0.619(8) 1 calc GR . P A 2
H68B H 0.773651 0.354811 0.685733 0.097 Uiso 0.619(8) 1 calc GR . P A 2
H68C H 0.806260 0.299269 0.708189 0.097 Uiso 0.619(8) 1 calc GR . P A 2
C69 C 0.8373(3) 0.3589(4) 0.7814(2) 0.0656(14) Uani 0.619(8) 1 d D U P A 2
H69A H 0.844621 0.314000 0.781688 0.098 Uiso 0.619(8) 1 calc GR . P A 2
H69B H 0.827835 0.372790 0.810639 0.098 Uiso 0.619(8) 1 calc GR . P A 2
H69C H 0.869129 0.381457 0.771525 0.098 Uiso 0.619(8) 1 calc GR . P A 2
C72A C 0.6789(4) 0.6169(4) 0.8030(3) 0.0650(14) Uani 0.619(8) 1 d D U P A 2
H72A H 0.693700 0.649734 0.784388 0.098 Uiso 0.619(8) 1 calc GR . P A 2
H72B H 0.703517 0.608718 0.826958 0.098 Uiso 0.619(8) 1 calc GR . P A 2
H72C H 0.644297 0.630621 0.814528 0.098 Uiso 0.619(8) 1 calc GR . P A 2
C71A C 0.6315(3) 0.5632(4) 0.7399(3) 0.0647(14) Uani 0.619(8) 1 d D U P A 2
H71A H 0.595594 0.569551 0.751788 0.097 Uiso 0.619(8) 1 calc GR . P A 2
H71B H 0.632039 0.524858 0.722576 0.097 Uiso 0.619(8) 1 calc GR . P A 2
H71C H 0.641205 0.598806 0.721640 0.097 Uiso 0.619(8) 1 calc GR . P A 2
C81A C 0.9186(2) 0.3512(4) 0.4214(3) 0.080(2) Uani 0.748(4) 1 d D U P B 1
H81C H 0.924673 0.310301 0.407307 0.096 Uiso 0.748(4) 1 calc R . P B 1
H81D H 0.942380 0.354513 0.446861 0.096 Uiso 0.748(4) 1 calc R . P B 1
C82A C 0.9297(2) 0.4036(3) 0.3900(3) 0.0740(16) Uani 0.748(4) 1 d D U P B 1
H82C H 0.966701 0.419119 0.393303 0.089 Uiso 0.748(4) 1 calc R . P B 1
H82D H 0.924369 0.389526 0.359768 0.089 Uiso 0.748(4) 1 calc R . P B 1
C83A C 0.8901(3) 0.4530(3) 0.4018(3) 0.0763(18) Uani 0.748(4) 1 d D U P B 1
H83C H 0.875200 0.472611 0.375397 0.092 Uiso 0.748(4) 1 calc R . P B 1
H83D H 0.907303 0.485747 0.419580 0.092 Uiso 0.748(4) 1 calc R . P B 1
C84A C 0.8461(3) 0.4207(3) 0.4273(4) 0.086(2) Uani 0.748(4) 1 d D U P B 1
H84C H 0.840450 0.442042 0.455377 0.103 Uiso 0.748(4) 1 calc R . P B 1
H84D H 0.812170 0.421311 0.410890 0.103 Uiso 0.748(4) 1 calc R . P B 1
O4A O 0.86363(10) 0.35725(12) 0.43425(10) 0.0627(7) Uani 1 1 d D . . . .
C0AA C 0.6798(2) 0.2991(3) 0.51749(19) 0.0666(13) Uani 0.748(4) 1 d D U P B 1
H0AA H 0.678807 0.330239 0.541178 0.080 Uiso 0.748(4) 1 calc R . P B 1
H0AB H 0.652337 0.266789 0.522917 0.080 Uiso 0.748(4) 1 calc R . P B 1
C2AA C 0.73395(19) 0.2708(3) 0.5133(2) 0.0663(14) Uani 0.748(4) 1 d D U P B 1
H2AA H 0.752866 0.272144 0.541419 0.080 Uiso 0.748(4) 1 calc R . P B 1
H2AB H 0.731034 0.226754 0.503939 0.080 Uiso 0.748(4) 1 calc R . P B 1
O5 O 0.76245(10) 0.30649(13) 0.48165(11) 0.0698(8) Uani 1 1 d . U . . .
C1AA C 0.6718(2) 0.3297(4) 0.4741(2) 0.0703(15) Uani 0.748(4) 1 d D U P B 1
H1AA H 0.645685 0.364390 0.475836 0.084 Uiso 0.748(4) 1 calc R . P B 1
H1AB H 0.659695 0.299232 0.452062 0.084 Uiso 0.748(4) 1 calc R . P B 1
C5AA C 0.8708(2) 0.2424(3) 0.55566(17) 0.0712(15) Uani 0.748(4) 1 d D U P B 1
H5AA H 0.907097 0.225109 0.560187 0.085 Uiso 0.748(4) 1 calc R . P B 1
H5AB H 0.846525 0.208126 0.547024 0.085 Uiso 0.748(4) 1 calc R . P B 1
C6AA C 0.8509(2) 0.2741(3) 0.59616(18) 0.0703(14) Uani 0.748(4) 1 d D U P B 1
H6AA H 0.814518 0.259544 0.603799 0.084 Uiso 0.748(4) 1 calc R . P B 1
H6AB H 0.875195 0.266204 0.620869 0.084 Uiso 0.748(4) 1 calc R . P B 1
C7AA C 0.8507(3) 0.3420(3) 0.5839(2) 0.0825(17) Uani 0.748(4) 1 d D U P B 1
H7AA H 0.814139 0.356133 0.576440 0.099 Uiso 0.748(4) 1 calc R . P B 1
H7AB H 0.864558 0.368135 0.607829 0.099 Uiso 0.748(4) 1 calc R . P B 1
C4AA C 0.8863(3) 0.3454(4) 0.5458(2) 0.0835(19) Uani 0.748(4) 1 d D U P B 1
H4AA H 0.879499 0.383478 0.528480 0.100 Uiso 0.748(4) 1 calc R . P B 1
H4AB H 0.924441 0.344263 0.554358 0.100 Uiso 0.748(4) 1 calc R . P B 1
C9AA C 0.8581(10) 0.3907(8) 0.5742(6) 0.094(3) Uani 0.252(4) 1 d D U P B 2
H9AA H 0.832692 0.425342 0.568874 0.113 Uiso 0.252(4) 1 calc R . P B 2
H9AB H 0.889091 0.406097 0.590952 0.113 Uiso 0.252(4) 1 calc R . P B 2
C1BA C 0.8311(11) 0.3347(10) 0.5958(6) 0.092(3) Uani 0.252(4) 1 d D U P B 2
H1BA H 0.849251 0.323159 0.623136 0.111 Uiso 0.252(4) 1 calc R . P B 2
H1BB H 0.792856 0.342853 0.601621 0.111 Uiso 0.252(4) 1 calc R . P B 2
C0BA C 0.8750(12) 0.3583(7) 0.5323(7) 0.101(4) Uani 0.252(4) 1 d D U P B 2
H0BA H 0.854656 0.379227 0.508900 0.121 Uiso 0.252(4) 1 calc R . P B 2
H0BB H 0.912922 0.369836 0.527813 0.121 Uiso 0.252(4) 1 calc R . P B 2
C8AA C 0.8381(8) 0.2856(9) 0.5622(5) 0.091(3) Uani 0.252(4) 1 d D U P B 2
H8AA H 0.851185 0.248138 0.577660 0.109 Uiso 0.252(4) 1 calc R . P B 2
H8AB H 0.801736 0.275387 0.551798 0.109 Uiso 0.252(4) 1 calc R . P B 2
C3BA C 0.90412(14) 0.1794(2) 0.45308(14) 0.0612(9) Uani 1 1 d . U . . .
H3BA H 0.923229 0.204985 0.474816 0.073 Uiso 1 1 calc R . . . .
H3BB H 0.926345 0.177973 0.426574 0.073 Uiso 1 1 calc R . . . .
C2BA C 0.89746(16) 0.11503(19) 0.47011(17) 0.0680(11) Uani 1 1 d . U . . .
H2BA H 0.877568 0.116453 0.497424 0.102 Uiso 1 1 calc GR . . . .
H2BB H 0.932704 0.096384 0.475116 0.102 Uiso 1 1 calc GR . . . .
H2BC H 0.877710 0.089778 0.449030 0.102 Uiso 1 1 calc GR . . . .
C6BA C 0.82995(17) 0.1803(2) 0.40487(15) 0.0687(10) Uani 1 1 d . U . . .
H6BA H 0.817435 0.137572 0.411585 0.082 Uiso 1 1 calc R . . . .
H6BB H 0.856627 0.177648 0.381268 0.082 Uiso 1 1 calc R . . . .
C7BA C 0.7824(2) 0.2210(3) 0.3903(2) 0.1003(17) Uani 1 1 d . U . . .
H7BA H 0.787248 0.233250 0.360031 0.150 Uiso 1 1 calc GR . . . .
H7BB H 0.780399 0.258402 0.408498 0.150 Uiso 1 1 calc DGR . . . .
H7BC H 0.749135 0.197037 0.393219 0.150 Uiso 1 1 calc DGR . . . .
C4BA C 0.7220(5) 0.2494(7) 0.4747(6) 0.069(3) Uani 0.252(4) 1 d D U P B 2
H4BA H 0.722153 0.234847 0.444252 0.083 Uiso 0.252(4) 1 calc DR . P B 2
H4BB H 0.730600 0.213995 0.494038 0.083 Uiso 0.252(4) 1 calc R . P B 2
C67A C 0.7905(4) 0.3724(3) 0.7504(2) 0.0645(13) Uani 0.619(8) 1 d D U P A 2
H67A H 0.757239 0.352678 0.762126 0.077 Uiso 0.619(8) 1 calc R . P A 2
C66A C 0.7819(2) 0.4424(3) 0.74662(19) 0.0464(6) Uani 0.619(8) 1 d D U P A 2
C65A C 0.8189(2) 0.4870(4) 0.73043(19) 0.0485(7) Uani 0.619(8) 1 d . U P A 2
H65A H 0.853167 0.473917 0.720820 0.058 Uiso 0.619(8) 1 calc R . P A 2
C64A C 0.8055(3) 0.5473(3) 0.72870(19) 0.0498(7) Uani 0.619(8) 1 d . U P A 2
H64A H 0.830913 0.576150 0.717664 0.060 Uiso 0.619(8) 1 calc R . P A 2
C63A C 0.7580(3) 0.5690(3) 0.74179(19) 0.0492(7) Uani 0.619(8) 1 d . U P A 2
H63A H 0.750298 0.612345 0.739364 0.059 Uiso 0.619(8) 1 calc R . P A 2
C62A C 0.7193(2) 0.5285(3) 0.75907(19) 0.0469(6) Uani 0.619(8) 1 d D U P A 2
C70A C 0.6712(3) 0.5574(4) 0.7766(3) 0.0638(14) Uani 0.619(8) 1 d D U P A 2
H70A H 0.655560 0.526140 0.797014 0.077 Uiso 0.619(8) 1 calc R . P A 2
C67B C 0.7875(9) 0.3610(6) 0.7492(4) 0.105(4) Uani 0.381(8) 1 d D U P A 1
H67B H 0.750449 0.343514 0.748095 0.127 Uiso 0.381(8) 1 calc R . P A 1
C69A C 0.8098(6) 0.3323(10) 0.7912(4) 0.106(4) Uani 0.381(8) 1 d D U P A 1
H69D H 0.847725 0.343103 0.794096 0.159 Uiso 0.381(8) 1 calc GR . P A 1
H69E H 0.805979 0.286757 0.790128 0.159 Uiso 0.381(8) 1 calc GR . P A 1
H69F H 0.789977 0.348684 0.816071 0.159 Uiso 0.381(8) 1 calc GR . P A 1
C68A C 0.8156(6) 0.3265(11) 0.7120(5) 0.105(4) Uani 0.381(8) 1 d D U P A 1
H68D H 0.803968 0.344239 0.684274 0.158 Uiso 0.381(8) 1 calc GR . P A 1
H68E H 0.806225 0.282097 0.712992 0.158 Uiso 0.381(8) 1 calc GR . P A 1
H68F H 0.854363 0.331254 0.714903 0.158 Uiso 0.381(8) 1 calc GR . P A 1
C70B C 0.6796(5) 0.5573(7) 0.7698(5) 0.102(4) Uani 0.381(8) 1 d D U P A 1
H70B H 0.658589 0.531142 0.790489 0.122 Uiso 0.381(8) 1 calc R . P A 1
C71B C 0.6451(8) 0.5801(8) 0.7311(5) 0.102(4) Uani 0.381(8) 1 d D U P A 1
H71D H 0.667113 0.605445 0.711615 0.153 Uiso 0.381(8) 1 calc GR . P A 1
H71E H 0.615253 0.605387 0.741961 0.153 Uiso 0.381(8) 1 calc GR . P A 1
H71F H 0.631000 0.543986 0.715323 0.153 Uiso 0.381(8) 1 calc GR . P A 1
C72B C 0.6906(9) 0.6240(7) 0.7878(5) 0.102(4) Uani 0.381(8) 1 d D U P A 1
H72D H 0.715048 0.621193 0.812522 0.153 Uiso 0.381(8) 1 calc GR . P A 1
H72E H 0.656830 0.642932 0.797188 0.153 Uiso 0.381(8) 1 calc GR . P A 1
H72F H 0.706752 0.649783 0.765130 0.153 Uiso 0.381(8) 1 calc GR . P A 1
H H 0.6077(13) 0.3244(18) 0.7280(12) 0.050(10) Uiso 1 1 d . . . . .
HA H 0.6622(19) 0.381(2) 0.7076(15) 0.079(14) Uiso 1 1 d . . . . .
HB H 0.595(2) 0.406(2) 0.7246(17) 0.093(16) Uiso 1 1 d . . . . .

loop_
_atom_site_aniso_label
_atom_site_aniso_U_11
_atom_site_aniso_U_22
_atom_site_aniso_U_33
_atom_site_aniso_U_23
_atom_site_aniso_U_13
_atom_site_aniso_U_12
Co1 0.0250(2) 0.0321(2) 0.01770(19) 0.00265(14) -0.00163(14) -0.00571(15)
Co2 0.0330(2) 0.0259(2) 0.0180(2) 0.00268(14) -0.00444(14) 0.00181(15)
N4 0.0347(11) 0.0267(11) 0.0231(10) 0.0033(8) -0.0020(8) 0.0039(8)
N2 0.0272(10) 0.0403(12) 0.0209(10) 0.0035(8) 0.0015(8) -0.0087(9)
N3 0.0360(11) 0.0269(11) 0.0226(10) 0.0058(8) -0.0053(8) 0.0040(8)
N1 0.0249(10) 0.0332(11) 0.0205(10) 0.0011(8) -0.0010(7) -0.0069(8)
C1 0.0224(11) 0.0337(13) 0.0259(12) 0.0000(10) 0.0003(9) -0.0050(9)
C13 0.0258(11) 0.0287(12) 0.0219(11) 0.0009(9) 0.0002(9) -0.0067(9)
C38 0.0305(12) 0.0348(13) 0.0218(11) 0.0010(10) -0.0032(9) 0.0054(10)
C2 0.0269(12) 0.0339(13) 0.0240(12) -0.0011(9) -0.0012(9) -0.0031(10)
O3 0.0456(13) 0.0548(15) 0.110(2) -0.0034(15) -0.0136(14) 0.0049(11)
C5 0.0253(11) 0.0305(12) 0.0200(11) 0.0030(9) 0.0002(9) -0.0040(9)
C37 0.0306(12) 0.0290(12) 0.0228(11) 0.0038(9) -0.0051(9) 0.0055(9)
C3 0.0264(11) 0.0345(13) 0.0232(12) -0.0023(9) -0.0014(9) -0.0010(10)
C39 0.0290(12) 0.0362(14) 0.0233(12) 0.0029(10) -0.0030(9) 0.0064(10)
C49 0.0411(13) 0.0265(12) 0.0271(12) 0.0064(9) 0.0003(10) 0.0042(10)
C14 0.0349(13) 0.0298(13) 0.0314(13) -0.0027(10) -0.0001(10) -0.0019(10)
C25 0.0448(14) 0.0277(12) 0.0238(11) 0.0039(9) -0.0103(10) 0.0030(10)
C45 0.0310(12) 0.0294(13) 0.0224(12) 0.0038(9) -0.0033(9) 0.0060(10)
C40 0.0325(13) 0.0450(15) 0.0230(12) 0.0013(10) -0.0050(10) 0.0080(11)
C4 0.0274(12) 0.0341(13) 0.0230(12) 0.0021(9) -0.0008(9) -0.0018(10)
C18 0.0279(12) 0.0308(13) 0.0355(14) -0.0016(10) 0.0006(10) -0.0038(10)
C48 0.0396(14) 0.0348(14) 0.0313(14) 0.0007(11) -0.0074(11) 0.0026(11)
C44 0.0298(12) 0.0353(13) 0.0221(12) 0.0050(10) -0.0020(9) 0.0077(10)
C12 0.0309(13) 0.0444(15) 0.0314(13) -0.0027(11) 0.0001(10) -0.0087(11)
C42 0.0395(14) 0.0463(16) 0.0286(13) 0.0134(11) -0.0023(11) 0.0133(12)
C43 0.0364(13) 0.0353(14) 0.0278(13) 0.0079(10) -0.0026(10) 0.0081(11)
C41 0.0396(15) 0.0540(17) 0.0200(12) 0.0068(11) -0.0050(10) 0.0101(12)
C9 0.0343(13) 0.0427(15) 0.0260(13) -0.0054(11) -0.0037(10) 0.0013(11)
C6 0.0374(15) 0.0529(17) 0.0248(13) 0.0042(12) 0.0006(10) -0.0122(12)
C10 0.0370(14) 0.0448(16) 0.0327(14) -0.0103(11) -0.0086(11) -0.0011(12)
C15 0.0526(17) 0.0255(13) 0.0441(16) 0.0002(11) 0.0060(13) -0.0058(12)
C17 0.0297(13) 0.0407(15) 0.0478(16) -0.0064(12) 0.0084(11) -0.0067(11)
C16 0.0470(16) 0.0362(15) 0.0412(15) -0.0020(12) 0.0100(12) -0.0175(12)
C26 0.0420(14) 0.0369(14) 0.0380(14) 0.0050(11) -0.0154(11) -0.0080(11)
C50 0.0456(14) 0.0354(14) 0.0318(13) 0.0076(10) 0.0057(11) 0.0012(11)
C11 0.0305(13) 0.0446(16) 0.0413(15) -0.0107(12) -0.0050(11) -0.0092(11)
C55 0.0442(15) 0.0447(16) 0.0422(16) 0.0121(13) 0.0076(12) 0.0140(13)
C30 0.0623(17) 0.0334(14) 0.0279(13) 0.0042(10) -0.0073(12) 0.0121(12)
C46 0.0426(15) 0.0524(17) 0.0261(13) -0.0046(12) -0.0101(11) 0.0039(13)
C54 0.0476(15) 0.0315(13) 0.0404(14) 0.0109(11) 0.0033(12) 0.0094(11)
O2 0.092(2) 0.097(2) 0.0622(18) 0.0095(17) -0.0168(16) -0.0139(19)
C7 0.0530(19) 0.077(2) 0.0213(14) 0.0086(13) 0.0016(12) -0.0186(17)
C47 0.0457(16) 0.0417(16) 0.0330(14) -0.0068(12) -0.0092(12) 0.0018(12)
C58 0.0464(16) 0.0481(17) 0.0324(14) 0.0025(12) 0.0117(12) 0.0008(13)
C8 0.0494(17) 0.070(2) 0.0198(13) -0.0012(13) -0.0038(11) -0.0094(15)
C27 0.0587(18) 0.0409(15) 0.0530(17) 0.0115(13) -0.0161(14) -0.0153(14)
C34 0.0345(14) 0.0497(18) 0.0591(19) 0.0031(14) -0.0014(13) -0.0079(13)
C22 0.0415(16) 0.0409(16) 0.0558(18) -0.0037(14) 0.0015(13) 0.0073(12)
C19 0.0379(15) 0.0318(14) 0.0657(19) 0.0020(13) 0.0025(14) 0.0040(12)
C29 0.083(2) 0.0328(15) 0.0419(16) 0.0031(12) -0.0145(15) 0.0172(14)
C31 0.071(2) 0.0508(18) 0.0383(16) 0.0119(14) 0.0111(15) 0.0261(16)
C28 0.080(2) 0.0322(15) 0.0563(18) 0.0082(13) -0.0229(16) -0.0061(15)
C59 0.049(6) 0.048(7) 0.034(5) 0.010(5) 0.004(4) 0.001(6)
C66 0.0370(12) 0.0638(14) 0.0371(11) 0.0027(12) 0.0052(11) -0.0233(12)
C65 0.0379(13) 0.0647(16) 0.0393(13) 0.0031(13) 0.0053(12) -0.0230(14)
C64 0.0382(14) 0.0647(16) 0.0405(13) 0.0031(13) 0.0048(13) -0.0230(14)
C63 0.0374(14) 0.0641(15) 0.0400(13) 0.0028(13) 0.0045(13) -0.0237(14)
C62 0.0374(13) 0.0626(14) 0.0378(11) 0.0026(11) 0.0044(11) -0.0241(12)
C61 0.0375(9) 0.0620(12) 0.0357(9) 0.0022(8) 0.0052(8) -0.0236(9)
C51 0.0605(18) 0.0393(16) 0.0616(19) 0.0193(14) 0.0120(15) -0.0025(14)
C53 0.0604(18) 0.0336(15) 0.073(2) 0.0143(14) 0.0083(16) 0.0150(14)
C60 0.056(3) 0.055(5) 0.032(3) 0.001(4) 0.010(2) -0.005(4)
C35 0.061(2) 0.077(3) 0.057(2) -0.0037(19) 0.0041(17) -0.011(2)
C20 0.061(5) 0.035(3) 0.066(4) -0.012(3) 0.012(5) 0.001(4)
C52 0.072(2) 0.0315(15) 0.085(2) 0.0203(15) 0.0084(18) 0.0065(14)
C56 0.088(3) 0.071(3) 0.064(2) 0.002(2) 0.033(2) 0.009(2)
C36 0.0455(19) 0.108(3) 0.070(3) 0.025(2) 0.0063(18) 0.020(2)
C32 0.067(2) 0.090(3) 0.067(3) -0.003(2) 0.017(2) -0.008(2)
C33 0.090(3) 0.088(3) 0.053(2) -0.006(2) 0.009(2) 0.039(3)
C23 0.049(6) 0.050(7) 0.057(5) -0.018(5) 0.011(5) 0.008(5)
C57 0.049(2) 0.139(4) 0.056(2) 0.019(2) 0.0037(17) -0.007(2)
C73 0.055(2) 0.072(2) 0.076(3) 0.013(2) 0.0115(18) 0.0161(18)
C21 0.054(5) 0.041(3) 0.071(4) 0.001(3) -0.019(4) 0.007(4)
C75 0.054(5) 0.079(5) 0.075(5) -0.002(5) 0.008(5) 0.016(5)
C24 0.054(6) 0.054(6) 0.063(5) 0.014(5) -0.010(4) 0.015(5)
C74 0.048(4) 0.075(5) 0.074(5) 0.006(5) 0.015(5) 0.013(4)
C84 0.062(5) 0.065(6) 0.119(7) 0.036(6) 0.015(6) 0.015(5)
C83 0.069(5) 0.062(5) 0.120(7) 0.036(6) 0.014(5) 0.014(4)
C81 0.063(6) 0.070(5) 0.099(7) 0.028(6) 0.022(6) 0.025(5)
C82 0.070(5) 0.074(5) 0.113(6) 0.030(5) 0.022(5) 0.012(4)
Li1 0.046(3) 0.049(3) 0.062(4) 0.007(3) -0.007(3) 0.002(2)
C24A 0.059(5) 0.088(6) 0.071(4) 0.008(5) -0.003(3) 0.023(4)
C23A 0.065(6) 0.060(6) 0.059(4) -0.006(5) 0.008(4) 0.019(4)
C21A 0.058(7) 0.048(5) 0.065(5) 0.004(4) -0.003(6) 0.015(6)
C20A 0.055(7) 0.043(5) 0.069(6) -0.011(4) -0.004(6) 0.006(6)
C59A 0.052(5) 0.063(7) 0.037(4) 0.008(5) 0.005(3) 0.009(5)
C60A 0.058(5) 0.060(7) 0.033(4) 0.001(6) 0.010(4) 0.001(6)
C68 0.047(2) 0.101(3) 0.045(2) 0.002(2) -0.0054(18) 0.022(2)
C69 0.048(2) 0.103(3) 0.046(2) 0.002(2) -0.0057(17) 0.024(2)
C72A 0.084(3) 0.055(3) 0.056(3) -0.010(2) 0.015(2) 0.000(2)
C71A 0.083(3) 0.054(3) 0.058(3) -0.010(2) 0.014(2) -0.001(2)
C81A 0.059(3) 0.071(3) 0.111(5) 0.028(4) 0.031(3) 0.017(3)
C82A 0.057(3) 0.075(3) 0.090(4) 0.024(3) 0.020(3) 0.004(2)
C83A 0.063(3) 0.059(3) 0.107(5) 0.032(3) 0.015(3) 0.010(2)
C84A 0.064(3) 0.064(3) 0.129(6) 0.028(3) 0.013(4) 0.018(3)
O4A 0.0470(14) 0.0555(15) 0.085(2) 0.0145(13) 0.0122(12) 0.0121(11)
C0AA 0.054(3) 0.079(3) 0.067(3) 0.015(3) 0.012(2) 0.009(2)
C2AA 0.046(2) 0.074(3) 0.078(3) 0.028(3) 0.007(2) 0.001(2)
O5 0.0402(13) 0.0687(17) 0.101(2) 0.0270(15) 0.0135(13) 0.0098(11)
C1AA 0.049(3) 0.096(4) 0.066(3) 0.018(3) 0.009(2) 0.018(3)
C5AA 0.066(3) 0.095(4) 0.052(3) 0.014(3) 0.001(2) 0.017(3)
C6AA 0.057(3) 0.096(4) 0.059(3) -0.004(3) 0.004(2) -0.004(3)
C7AA 0.081(4) 0.105(4) 0.061(3) -0.002(3) 0.007(3) 0.014(3)
C4AA 0.105(5) 0.091(4) 0.054(3) -0.008(3) -0.013(3) -0.001(3)
C9AA 0.100(6) 0.108(6) 0.075(6) -0.010(5) -0.002(5) 0.009(6)
C1BA 0.090(6) 0.111(6) 0.074(6) -0.002(5) 0.007(5) 0.008(5)
C0BA 0.116(8) 0.110(8) 0.076(8) -0.014(7) -0.014(7) 0.005(7)
C8AA 0.090(5) 0.109(5) 0.073(5) 0.002(5) 0.002(5) 0.008(5)
C3BA 0.0393(17) 0.073(2) 0.071(2) 0.007(2) -0.0017(16) 0.0020(16)
C2BA 0.050(2) 0.052(2) 0.102(3) -0.002(2) -0.017(2) 0.0059(16)
C6BA 0.059(2) 0.068(2) 0.080(3) -0.011(2) 0.0068(19) -0.0069(19)
C7BA 0.096(4) 0.084(3) 0.121(4) 0.011(3) -0.053(3) -0.005(3)
C4BA 0.049(5) 0.074(5) 0.085(6) 0.013(5) 0.018(5) 0.004(5)
C67A 0.046(2) 0.102(3) 0.045(2) 0.002(2) -0.0049(17) 0.023(2)
C66A 0.0383(11) 0.0633(13) 0.0376(10) 0.0021(10) 0.0058(9) -0.0221(11)
C65A 0.0414(12) 0.0633(14) 0.0408(11) 0.0019(11) 0.0067(10) -0.0213(12)
C64A 0.0435(13) 0.0636(14) 0.0425(12) 0.0011(11) 0.0073(11) -0.0204(12)
C63A 0.0432(13) 0.0625(14) 0.0418(11) 0.0015(11) 0.0070(11) -0.0213(12)
C62A 0.0409(12) 0.0614(13) 0.0384(10) 0.0022(10) 0.0072(10) -0.0229(11)
C70A 0.083(3) 0.053(3) 0.056(3) -0.009(2) 0.015(2) 0.000(2)
C67B 0.059(5) 0.174(9) 0.083(6) -0.037(6) -0.019(4) 0.046(5)
C69A 0.060(5) 0.174(9) 0.084(6) -0.036(6) -0.019(4) 0.045(5)
C68A 0.059(5) 0.174(9) 0.083(6) -0.037(6) -0.019(4) 0.045(5)
C70B 0.168(10) 0.076(6) 0.060(5) 0.029(4) -0.012(6) -0.053(6)
C71B 0.168(10) 0.077(6) 0.060(5) 0.029(4) -0.011(6) -0.054(6)
C72B 0.169(10) 0.077(6) 0.061(5) 0.028(4) -0.011(6) -0.053(6)

loop_
_atom_type_symbol
_atom_type_description
_atom_type_scat_dispersion_real
_atom_type_scat_dispersion_imag
_atom_type_scat_source
C C 0.0181 0.0091 'International Tables Vol C Tables 4.2.6.8 and 6.1.1.4'
Co Co -2.3653 3.6143 'International Tables Vol C Tables 4.2.6.8 and 6.1.1.4'
H H 0.0000 0.0000 'International Tables Vol C Tables 4.2.6.8 and 6.1.1.4'
Li Li 0.0008 0.0003 'International Tables Vol C Tables 4.2.6.8 and 6.1.1.4'
N N 0.0311 0.0180 'International Tables Vol C Tables 4.2.6.8 and 6.1.1.4'
O O 0.0492 0.0322 'International Tables Vol C Tables 4.2.6.8 and 6.1.1.4'

loop_
_exptl_crystal_face_index_h
_exptl_crystal_face_index_k
_exptl_crystal_face_index_l
_exptl_crystal_face_perp_dist
13 -4 -11 0.0911
-14 7 4 0.1054
-8 9 -11 0.1378
5 3 -19 0.1350
8 -6 15 0.1301
-13 -7 7 0.0822
13 7 -7 0.0816
10 11 4 0.1027
7 -3 18 0.1255
-5 -12 7 0.0927
-10 -10 -6 0.1410
5 12 -8 0.0951
-1 2 20 0.0986
0 -2 -20 0.1591
5 -13 -6 0.1281
-5 3 18 0.1000
11 -10 0 0.1161
-8 3 17 0.0976
15 -5 -2 0.1094
11 8 -8 0.0678
7 9 -12 0.0850
-4 -12 -8 0.1401
0 13 -8 0.1050
5 8 15 0.1138
4 -2 19 0.1123
-13 4 11 0.0862
13 -8 -2 0.1087
11 10 0 0.0910

loop_
_geom_angle_atom_site_label_1
_geom_angle_atom_site_label_2
_geom_angle_atom_site_label_3
_geom_angle
Co2 Co1 H 41.5(13)
Co2 Co1 HA 46.0(17)
Co2 Co1 HB 41.1(19)
N2 Co1 Co2 137.90(6)
N2 Co1 N1 83.57(9)
N2 Co1 H 159.9(12)
N2 Co1 HA 95.0(17)
N2 Co1 HB 124.5(19)
N1 Co1 Co2 138.44(7)
N1 Co1 H 101.6(13)
N1 Co1 HA 164.0(16)
N1 Co1 HB 121.3(19)
H Co1 HA 75(2)
H Co1 HB 69(2)
HA Co1 HB 73(2)
Co1 Co2 H 45.1(14)
Co1 Co2 HA 44.4(17)
Co1 Co2 HB 42.2(19)
N4 Co2 Co1 136.75(7)
N4 Co2 N3 84.02(9)
N4 Co2 H 171.6(13)
N4 Co2 HA 110.6(16)
N4 Co2 HB 104(2)
N3 Co2 Co1 139.09(6)
N3 Co2 H 95.3(14)
N3 Co2 HA 130.9(16)
N3 Co2 HB 152.0(19)
H Co2 HA 76(2)
H Co2 HB 73(2)
HA Co2 HB 72(2)
C49 N4 Co2 128.09(17)
C45 N4 Co2 113.02(17)
C45 N4 C49 118.8(2)
C1 N2 Co1 113.60(16)
C1 N2 C61 116.8(2)
C61 N2 Co1 129.60(18)
C37 N3 Co2 112.99(17)
C37 N3 C25 117.9(2)
C25 N3 Co2 129.02(16)
C13 N1 Co1 129.15(16)
C5 N1 Co1 113.26(16)
C5 N1 C13 117.6(2)
N2 C1 C2 135.8(2)
N2 C1 C5 114.9(2)
C5 C1 C2 109.2(2)
C14 C13 N1 119.6(2)
C14 C13 C18 121.5(2)
C18 C13 N1 118.9(2)
C39 C38 C37 104.7(2)
C48 C38 C37 136.9(2)
C48 C38 C39 118.4(2)
C3 C2 C1 104.8(2)
C12 C2 C1 136.6(2)
C12 C2 C3 118.7(2)
C3BA O3 Li1 121.9(3)
C3BA O3 C6BA 111.3(3)
C6BA O3 Li1 124.1(3)
N1 C5 C1 114.6(2)
N1 C5 C4 136.6(2)
C1 C5 C4 108.8(2)
N3 C37 C38 136.3(2)
N3 C37 C45 114.5(2)
C45 C37 C38 109.2(2)
C2 C3 C4 112.2(2)
C9 C3 C2 123.7(2)
C9 C3 C4 124.1(2)
C40 C39 C38 123.7(3)
C40 C39 C44 123.9(2)
C44 C39 C38 112.3(2)
C50 C49 N4 119.9(2)
C54 C49 N4 118.7(2)
C54 C49 C50 121.4(3)
C13 C14 C22 121.5(2)
C15 C14 C13 118.1(2)
C15 C14 C22 120.4(3)
C26 C25 N3 118.8(2)
C26 C25 C30 121.7(3)
C30 C25 N3 119.5(3)
N4 C45 C37 115.4(2)
N4 C45 C44 135.9(2)
C37 C45 C44 108.7(2)
C39 C40 C41 116.2(3)
C39 C40 C46 116.6(2)
C46 C40 C41 127.2(2)
C3 C4 C5 105.0(2)
C6 C4 C5 136.9(2)
C6 C4 C3 118.1(2)
C13 C18 C19 121.9(2)
C17 C18 C13 117.8(2)
C17 C18 C19 120.3(2)
C38 C48 H48 120.8
C38 C48 C47 118.4(3)
C47 C48 H48 120.8
C39 C44 C45 105.1(2)
C43 C44 C39 118.4(2)
C43 C44 C45 136.6(3)
C2 C12 H12 121.0
C2 C12 C11 117.9(3)
C11 C12 H12 121.0
C43 C42 H42 118.4
C41 C42 H42 118.4
C41 C42 C43 123.1(3)
C44 C43 C42 118.3(3)
C44 C43 H43 120.8
C42 C43 H43 120.8
C40 C41 H41 120.0
C42 C41 C40 120.0(2)
C42 C41 H41 120.0
C3 C9 C10 116.6(3)
C3 C9 C8 116.1(2)
C10 C9 C8 127.3(3)
C4 C6 H6 120.8
C4 C6 C7 118.4(3)
C7 C6 H6 120.8
C9 C10 H10 120.1
C11 C10 C9 119.9(2)
C11 C10 H10 120.1
C14 C15 H15 119.4
C16 C15 C14 121.3(3)
C16 C15 H15 119.4
C18 C17 H17 119.3
C16 C17 C18 121.4(3)
C16 C17 H17 119.3
C15 C16 H16 120.0
C17 C16 C15 119.9(3)
C17 C16 H16 120.0
C25 C26 C34 121.1(3)
C27 C26 C25 117.7(3)
C27 C26 C34 121.2(3)
C49 C50 C58 121.5(3)
C51 C50 C49 118.3(3)
C51 C50 C58 120.2(3)
C12 C11 H11 118.4
C10 C11 C12 123.2(2)
C10 C11 H11 118.4
C54 C55 H55 107.2
C56 C55 H55 107.2
C56 C55 C54 113.0(3)
C57 C55 H55 107.2
C57 C55 C54 111.0(3)
C57 C55 C56 110.7(3)
C25 C30 C31 121.3(3)
C29 C30 C25 117.5(3)
C29 C30 C31 121.2(3)
C40 C46 H46 120.1
C47 C46 C40 119.8(2)
C47 C46 H46 120.1
C49 C54 C55 121.6(3)
C53 C54 C49 117.8(3)
C53 C54 C55 120.6(3)
C5AA O2 Li1 126.3(4)
C4AA O2 Li1 125.5(4)
C4AA O2 C5AA 104.3(5)
C0BA O2 Li1 102.7(11)
C0BA O2 C8AA 87.1(11)
C8AA O2 Li1 116.8(9)
C6 C7 H7 118.4
C8 C7 C6 123.1(3)
C8 C7 H7 118.4
C48 C47 H47 118.5
C46 C47 C48 123.1(3)
C46 C47 H47 118.5
C50 C58 H58 113.9
C50 C58 H58A 104.4
C50 C58 C59 108.3(13)
C50 C58 C60A 105.4(8)
C59 C58 H58 113.9
C59 C58 C60A 100.4(14)
C60 C58 C50 115.3(5)
C60 C58 H58A 104.4
C59A C58 C50 111.6(8)
C59A C58 H58A 104.4
C59A C58 C60 115.3(9)
C60A C58 H58 113.9
C9 C8 H8 119.9
C7 C8 C9 120.1(3)
C7 C8 H8 119.9
C26 C27 H27 119.6
C28 C27 C26 120.8(3)
C28 C27 H27 119.6
C26 C34 H34 106.5
C35 C34 C26 114.8(3)
C35 C34 H34 106.5
C36 C34 C26 111.4(3)
C36 C34 H34 106.5
C36 C34 C35 110.6(3)
C14 C22 H22 114.5
C14 C22 H22A 102.2
C14 C22 C23 106.7(8)
C14 C22 C24 110.4(6)
C23 C22 H22 114.5
C23 C22 C24 94.2(10)
C24 C22 H22 114.5
C24A C22 C14 114.6(5)
C24A C22 H22A 102.2
C24A C22 C23A 118.9(7)
C23A C22 C14 113.5(6)
C23A C22 H22A 102.2
C18 C19 H19A 111.7
C18 C19 H19 100.4
C18 C19 C20 111.4(6)
C18 C19 C21 107.8(4)
C20 C19 H19A 111.7
C20 C19 C21 102.2(7)
C21 C19 H19A 111.7
C21A C19 C18 113.8(8)
C21A C19 H19 100.4
C20A C19 C18 113.0(11)
C20A C19 H19 100.4
C20A C19 C21A 123.6(12)
C30 C29 H29 119.3
C28 C29 C30 121.4(3)
C28 C29 H29 119.3
C30 C31 H31 107.6
C30 C31 C33 114.3(4)
C32 C31 C30 109.0(3)
C32 C31 H31 107.6
C32 C31 C33 110.4(3)
C33 C31 H31 107.6
C27 C28 H28 119.6
C29 C28 C27 120.8(3)
C29 C28 H28 119.6
C58 C59 H59A 109.5
C58 C59 H59B 109.5
C58 C59 H59C 109.5
H59A C59 H59B 109.5
H59A C59 H59C 109.5
H59B C59 H59C 109.5
C65 C66 C61 120.0
C65 C66 C67B 110.4(9)
C61 C66 C67B 129.6(9)
C66 C65 H65 120.0
C66 C65 C64 120.0
C64 C65 H65 120.0
C65 C64 H64 120.0
C65 C64 C63 120.0
C63 C64 H64 120.0
C64 C63 H63 120.0
C62 C63 C64 120.0
C62 C63 H63 120.0
C63 C62 C61 120.0
C63 C62 C70B 126.2(7)
C61 C62 C70B 113.5(7)
C66 C61 N2 112.2(3)
C62 C61 N2 127.4(3)
C62 C61 C66 120.0
C66A C61 N2 123.9(4)
C66A C61 C62A 120.7(4)
C62A C61 N2 115.4(3)
C50 C51 H51 119.4
C52 C51 C50 121.3(3)
C52 C51 H51 119.4
C54 C53 H53 119.3
C52 C53 C54 121.4(3)
C52 C53 H53 119.3
C58 C60 H60A 109.5
C58 C60 H60B 109.5
C58 C60 H60C 109.5
H60A C60 H60B 109.5
H60A C60 H60C 109.5
H60B C60 H60C 109.5
C34 C35 H35A 109.5
C34 C35 H35B 109.5
C34 C35 H35C 109.5
H35A C35 H35B 109.5
H35A C35 H35C 109.5
H35B C35 H35C 109.5
C19 C20 H20A 109.5
C19 C20 H20B 109.5
C19 C20 H20C 109.5
H20A C20 H20B 109.5
H20A C20 H20C 109.5
H20B C20 H20C 109.5
C51 C52 C53 119.9(3)
C51 C52 H52 120.1
C53 C52 H52 120.1
C55 C56 H56A 109.5
C55 C56 H56B 109.5
C55 C56 H56C 109.5
H56A C56 H56B 109.5
H56A C56 H56C 109.5
H56B C56 H56C 109.5
C34 C36 H36A 109.5
C34 C36 H36B 109.5
C34 C36 H36C 109.5
H36A C36 H36B 109.5
H36A C36 H36C 109.5
H36B C36 H36C 109.5
C31 C32 H32A 109.5
C31 C32 H32B 109.5
C31 C32 H32C 109.5
H32A C32 H32B 109.5
H32A C32 H32C 109.5
H32B C32 H32C 109.5
C31 C33 H33A 109.5
C31 C33 H33B 109.5
C31 C33 H33C 109.5
H33A C33 H33B 109.5
H33A C33 H33C 109.5
H33B C33 H33C 109.5
C22 C23 H23A 109.5
C22 C23 H23B 109.5
C22 C23 H23C 109.5
H23A C23 H23B 109.5
H23A C23 H23C 109.5
H23B C23 H23C 109.5
C55 C57 H57A 109.5
C55 C57 H57B 109.5
C55 C57 H57C 109.5
H57A C57 H57B 109.5
H57A C57 H57C 109.5
H57B C57 H57C 109.5
H73C C73 H73D 109.4
H73A C73 H73B 108.8
C75 C73 H73C 111.6
C75 C73 H73D 111.6
O5 C73 H73C 111.6
O5 C73 H73D 111.6
O5 C73 H73A 110.7
O5 C73 H73B 110.7
O5 C73 C75 101.0(8)
O5 C73 C1AA 105.0(4)
C1AA C73 H73A 110.7
C1AA C73 H73B 110.7
C19 C21 H21A 109.5
C19 C21 H21B 109.5
C19 C21 H21C 109.5
H21A C21 H21B 109.5
H21A C21 H21C 109.5
H21B C21 H21C 109.5
C73 C75 H75A 112.2
C73 C75 H75B 112.2
C73 C75 C74 97.7(11)
H75A C75 H75B 109.8
C74 C75 H75A 112.2
C74 C75 H75B 112.2
C22 C24 H24A 109.5
C22 C24 H24B 109.5
C22 C24 H24C 109.5
H24A C24 H24B 109.5
H24A C24 H24C 109.5
H24B C24 H24C 109.5
C75 C74 H74A 110.3
C75 C74 H74B 110.3
H74A C74 H74B 108.6
C4BA C74 C75 106.9(12)
C4BA C74 H74A 110.3
C4BA C74 H74B 110.3
H84A C84 H84B 109.7
C83 C84 H84A 112.0
C83 C84 H84B 112.0
O4A C84 H84A 112.0
O4A C84 H84B 112.0
O4A C84 C83 99.0(13)
C84 C83 H83A 112.2
C84 C83 H83B 112.2
H83A C83 H83B 109.8
C82 C83 C84 97.9(18)
C82 C83 H83A 112.2
C82 C83 H83B 112.2
H81A C81 H81B 110.6
C82 C81 H81A 113.3
C82 C81 H81B 113.3
O4A C81 H81A 113.3
O4A C81 H81B 113.3
O4A C81 C82 92.0(11)
C83 C82 C81 107.9(17)
C83 C82 H82A 110.1
C83 C82 H82B 110.1
C81 C82 H82A 110.1
C81 C82 H82B 110.1
H82A C82 H82B 108.4
O3 Li1 O2 103.2(3)
O4A Li1 O3 112.4(3)
O4A Li1 O2 105.6(3)
O5 Li1 O3 120.4(3)
O5 Li1 O2 103.7(3)
O5 Li1 O4A 109.9(3)
C22 C24A H24D 109.5
C22 C24A H24E 109.5
C22 C24A H24F 109.5
H24D C24A H24E 109.5
H24D C24A H24F 109.5
H24E C24A H24F 109.5
C22 C23A H23D 109.5
C22 C23A H23E 109.5
C22 C23A H23F 109.5
H23D C23A H23E 109.5
H23D C23A H23F 109.5
H23E C23A H23F 109.5
C19 C21A H21D 109.5
C19 C21A H21E 109.5
C19 C21A H21F 109.5
H21D C21A H21E 109.5
H21D C21A H21F 109.5
H21E C21A H21F 109.5
C19 C20A H20D 109.5
C19 C20A H20E 109.5
C19 C20A H20F 109.5
H20D C20A H20E 109.5
H20D C20A H20F 109.5
H20E C20A H20F 109.5
C58 C59A H59D 109.5
C58 C59A H59E 109.5
C58 C59A H59F 109.5
H59D C59A H59E 109.5
H59D C59A H59F 109.5
H59E C59A H59F 109.5
C58 C60A H60D 109.5
C58 C60A H60E 109.5
C58 C60A H60F 109.5
H60D C60A H60E 109.5
H60D C60A H60F 109.5
H60E C60A H60F 109.5
H68A C68 H68B 109.5
H68A C68 H68C 109.5
H68B C68 H68C 109.5
C67A C68 H68A 109.5
C67A C68 H68B 109.5
C67A C68 H68C 109.5
H69A C69 H69B 109.5
H69A C69 H69C 109.5
H69B C69 H69C 109.5
C67A C69 H69A 109.5
C67A C69 H69B 109.5
C67A C69 H69C 109.5
H72A C72A H72B 109.5
H72A C72A H72C 109.5
H72B C72A H72C 109.5
C70A C72A H72A 109.5
C70A C72A H72B 109.5
C70A C72A H72C 109.5
H71A C71A H71B 109.5
H71A C71A H71C 109.5
H71B C71A H71C 109.5
C70A C71A H71A 109.5
C70A C71A H71B 109.5
C70A C71A H71C 109.5
H81C C81A H81D 108.6
C82A C81A H81C 110.4
C82A C81A H81D 110.4
O4A C81A H81C 110.4
O4A C81A H81D 110.4
O4A C81A C82A 106.7(5)
C81A C82A H82C 110.9
C81A C82A H82D 110.9
H82C C82A H82D 108.9
C83A C82A C81A 104.4(5)
C83A C82A H82C 110.9
C83A C82A H82D 110.9
C82A C83A H83C 110.4
C82A C83A H83D 110.4
C82A C83A C84A 106.5(5)
H83C C83A H83D 108.6
C84A C83A H83C 110.4
C84A C83A H83D 110.4
C83A C84A H84C 110.4
C83A C84A H84D 110.4
H84C C84A H84D 108.6
O4A C84A C83A 106.6(6)
O4A C84A H84C 110.4
O4A C84A H84D 110.4
C84 O4A Li1 136.0(12)
C81 O4A C84 98.8(18)
C81 O4A Li1 119.9(9)
C81A O4A Li1 116.2(3)
C81A O4A C84A 109.5(5)
C84A O4A Li1 132.7(4)
H0AA C0AA H0AB 109.1
C2AA C0AA H0AA 111.2
C2AA C0AA H0AB 111.2
C2AA C0AA C1AA 102.8(4)
C1AA C0AA H0AA 111.2
C1AA C0AA H0AB 111.2
C0AA C2AA H2AA 110.3
C0AA C2AA H2AB 110.3
H2AA C2AA H2AB 108.5
O5 C2AA C0AA 107.2(4)
O5 C2AA H2AA 110.3
O5 C2AA H2AB 110.3
C73 O5 Li1 129.1(3)
C73 O5 C4BA 95.5(6)
C2AA O5 C73 108.6(3)
C2AA O5 Li1 122.3(3)
C4BA O5 Li1 114.8(5)
C73 C1AA H1AA 111.5
C73 C1AA H1AB 111.5
C0AA C1AA C73 101.3(4)
C0AA C1AA H1AA 111.5
C0AA C1AA H1AB 111.5
H1AA C1AA H1AB 109.3
O2 C5AA H5AA 110.7
O2 C5AA H5AB 110.7
O2 C5AA C6AA 105.1(4)
H5AA C5AA H5AB 108.8
C6AA C5AA H5AA 110.7
C6AA C5AA H5AB 110.7
C5AA C6AA H6AA 111.1
C5AA C6AA H6AB 111.1
H6AA C6AA H6AB 109.1
C7AA C6AA C5AA 103.1(5)
C7AA C6AA H6AA 111.1
C7AA C6AA H6AB 111.1
C6AA C7AA H7AA 110.9
C6AA C7AA H7AB 110.9
H7AA C7AA H7AB 108.9
C4AA C7AA C6AA 104.2(5)
C4AA C7AA H7AA 110.9
C4AA C7AA H7AB 110.9
O2 C4AA C7AA 101.7(6)
O2 C4AA H4AA 111.4
O2 C4AA H4AB 111.4
C7AA C4AA H4AA 111.4
C7AA C4AA H4AB 111.4
H4AA C4AA H4AB 109.3
H9AA C9AA H9AB 109.8
C1BA C9AA H9AA 112.2
C1BA C9AA H9AB 112.2
C0BA C9AA H9AA 112.2
C0BA C9AA H9AB 112.2
C0BA C9AA C1BA 97.8(9)
C9AA C1BA H1BA 111.5
C9AA C1BA H1BB 111.5
H1BA C1BA H1BB 109.3
C8AA C1BA C9AA 101.4(10)
C8AA C1BA H1BA 111.5
C8AA C1BA H1BB 111.5
O2 C0BA C9AA 126.5(13)
O2 C0BA H0BA 105.7
O2 C0BA H0BB 105.7
C9AA C0BA H0BA 105.7
C9AA C0BA H0BB 105.7
H0BA C0BA H0BB 106.1
O2 C8AA C1BA 125.7(12)
O2 C8AA H8AA 105.9
O2 C8AA H8AB 105.9
C1BA C8AA H8AA 105.9
C1BA C8AA H8AB 105.9
H8AA C8AA H8AB 106.2
O3 C3BA H3BA 109.1
O3 C3BA H3BB 109.1
O3 C3BA C2BA 112.3(3)
H3BA C3BA H3BB 107.9
C2BA C3BA H3BA 109.1
C2BA C3BA H3BB 109.1
C3BA C2BA H2BA 109.5
C3BA C2BA H2BB 109.5
C3BA C2BA H2BC 109.5
H2BA C2BA H2BB 109.5
H2BA C2BA H2BC 109.5
H2BB C2BA H2BC 109.5
O3 C6BA H6BA 109.8
O3 C6BA H6BB 109.8
O3 C6BA C7BA 109.3(4)
H6BA C6BA H6BB 108.3
C7BA C6BA H6BA 109.8
C7BA C6BA H6BB 109.8
C6BA C7BA H7BA 109.5
C6BA C7BA H7BB 109.5
C6BA C7BA H7BC 109.5
H7BA C7BA H7BB 109.5
H7BA C7BA H7BC 109.5
H7BB C7BA H7BC 109.5
C74 C4BA O5 101.3(11)
C74 C4BA H4BA 111.5
C74 C4BA H4BB 111.5
O5 C4BA H4BA 111.5
O5 C4BA H4BB 111.5
H4BA C4BA H4BB 109.3
C68 C67A C69 109.5(7)
C68 C67A H67A 109.2
C69 C67A H67A 109.2
C66A C67A C68 109.9(6)
C66A C67A C69 109.9(6)
C66A C67A H67A 109.2
C61 C66A C67A 115.2(5)
C61 C66A C65A 118.0(5)
C65A C66A C67A 126.8(7)
C66A C65A H65A 119.9
C64A C65A C66A 120.1(5)
C64A C65A H65A 119.9
C65A C64A H64A 118.4
C65A C64A C63A 123.1(5)
C63A C64A H64A 118.4
C64A C63A H63A 119.6
C64A C63A C62A 120.7(6)
C62A C63A H63A 119.6
C61 C62A C70A 125.9(5)
C63A C62A C61 117.3(5)
C63A C62A C70A 116.5(6)
C72A C70A H70A 105.8
C71A C70A C72A 114.6(7)
C71A C70A H70A 105.8
C62A C70A C72A 116.7(6)
C62A C70A C71A 107.4(6)
C62A C70A H70A 105.8
C66 C67B H67B 102.5
C66 C67B C69A 117.4(12)
C66 C67B C68A 122.9(14)
C69A C67B H67B 102.5
C68A C67B H67B 102.5
C68A C67B C69A 105.9(12)
C67B C69A H69D 109.5
C67B C69A H69E 109.5
C67B C69A H69F 109.5
H69D C69A H69E 109.5
H69D C69A H69F 109.5
H69E C69A H69F 109.5
C67B C68A H68D 109.5
C67B C68A H68E 109.5
C67B C68A H68F 109.5
H68D C68A H68E 109.5
H68D C68A H68F 109.5
H68E C68A H68F 109.5
C62 C70B H70B 112.2
C62 C70B C71B 116.8(13)
C62 C70B C72B 107.4(13)
C71B C70B H70B 112.2
C71B C70B C72B 94.9(12)
C72B C70B H70B 112.2
C70B C71B H71D 109.5
C70B C71B H71E 109.5
C70B C71B H71F 109.5
H71D C71B H71E 109.5
H71D C71B H71F 109.5
H71E C71B H71F 109.5
C70B C72B H72D 109.5
C70B C72B H72E 109.5
C70B C72B H72F 109.5
H72D C72B H72E 109.5
H72D C72B H72F 109.5
H72E C72B H72F 109.5

loop_
_geom_bond_atom_site_label_1
_geom_bond_atom_site_label_2
_geom_bond_distance
Co1 Co2 2.2640(5)
Co1 N2 1.896(2)
Co1 N1 1.903(2)
Co1 H 1.61(4)
Co1 HA 1.58(5)
Co1 HB 1.53(5)
Co2 N4 1.903(2)
Co2 N3 1.909(2)
Co2 H 1.50(4)
Co2 HA 1.63(5)
Co2 HB 1.50(5)
N4 C49 1.425(3)
N4 C45 1.340(3)
N2 C1 1.333(3)
N2 C61 1.427(3)
N3 C37 1.349(3)
N3 C25 1.427(3)
N1 C13 1.430(3)
N1 C5 1.339(3)
C1 C2 1.464(3)
C1 C5 1.412(3)
C13 C14 1.400(4)
C13 C18 1.405(4)
C38 C37 1.463(3)
C38 C39 1.427(3)
C38 C48 1.373(4)
C2 C3 1.421(3)
C2 C12 1.379(4)
O3 Li1 1.951(7)
O3 C3BA 1.420(4)
O3 C6BA 1.460(5)
C5 C4 1.462(3)
C37 C45 1.419(3)
C3 C4 1.427(3)
C3 C9 1.395(3)
C39 C40 1.399(3)
C39 C44 1.426(4)
C49 C50 1.409(4)
C49 C54 1.405(4)
C14 C15 1.393(4)
C14 C22 1.520(4)
C25 C26 1.405(4)
C25 C30 1.411(4)
C45 C44 1.463(3)
C40 C41 1.436(4)
C40 C46 1.419(4)
C4 C6 1.382(4)
C18 C17 1.396(4)
C18 C19 1.510(4)
C48 H48 0.9500
C48 C47 1.426(4)
C44 C43 1.385(3)
C12 H12 0.9500
C12 C11 1.424(4)
C42 H42 0.9500
C42 C43 1.426(4)
C42 C41 1.367(4)
C43 H43 0.9500
C41 H41 0.9500
C9 C10 1.421(4)
C9 C8 1.427(4)
C6 H6 0.9500
C6 C7 1.417(4)
C10 H10 0.9500
C10 C11 1.369(4)
C15 H15 0.9500
C15 C16 1.379(4)
C17 H17 0.9500
C17 C16 1.374(4)
C16 H16 0.9500
C26 C27 1.403(4)
C26 C34 1.519(5)
C50 C58 1.516(4)
C50 C51 1.392(4)
C11 H11 0.9500
C55 H55 1.0000
C55 C54 1.519(4)
C55 C56 1.517(5)
C55 C57 1.516(5)
C30 C29 1.397(4)
C30 C31 1.513(5)
C46 H46 0.9500
C46 C47 1.372(4)
C54 C53 1.400(4)
O2 Li1 1.963(7)
O2 C5AA 1.452(6)
O2 C4AA 1.408(7)
O2 C0BA 1.470(15)
O2 C8AA 1.478(13)
C7 H7 0.9500
C7 C8 1.370(5)
C47 H47 0.9500
C58 H58 1.0000
C58 H58A 1.0000
C58 C59 1.59(4)
C58 C60 1.515(13)
C58 C59A 1.50(2)
C58 C60A 1.60(2)
C8 H8 0.9500
C27 H27 0.9500
C27 C28 1.377(6)
C34 H34 1.0000
C34 C35 1.518(5)
C34 C36 1.515(5)
C22 H22 1.0000
C22 H22A 1.0000
C22 C23 1.60(2)
C22 C24 1.645(14)
C22 C24A 1.434(11)
C22 C23A 1.453(16)
C19 H19A 1.0000
C19 H19 1.0000
C19 C20 1.589(13)
C19 C21 1.595(10)
C19 C21A 1.429(19)
C19 C20A 1.41(2)
C29 H29 0.9500
C29 C28 1.369(6)
C31 H31 1.0000
C31 C32 1.511(6)
C31 C33 1.519(5)
C28 H28 0.9500
C59 H59A 0.9800
C59 H59B 0.9800
C59 H59C 0.9800
C66 C65 1.3900
C66 C61 1.3900
C66 C67B 1.509(10)
C65 H65 0.9500
C65 C64 1.3900
C64 H64 0.9500
C64 C63 1.3900
C63 H63 0.9500
C63 C62 1.3900
C62 C61 1.3900
C62 C70B 1.495(10)
C61 C66A 1.394(7)
C61 C62A 1.425(8)
C51 H51 0.9500
C51 C52 1.379(5)
C53 H53 0.9500
C53 C52 1.384(5)
C60 H60A 0.9800
C60 H60B 0.9800
C60 H60C 0.9800
C35 H35A 0.9800
C35 H35B 0.9800
C35 H35C 0.9800
C20 H20A 0.9800
C20 H20B 0.9800
C20 H20C 0.9800
C52 H52 0.9500
C56 H56A 0.9800
C56 H56B 0.9800
C56 H56C 0.9800
C36 H36A 0.9800
C36 H36B 0.9800
C36 H36C 0.9800
C32 H32A 0.9800
C32 H32B 0.9800
C32 H32C 0.9800
C33 H33A 0.9800
C33 H33B 0.9800
C33 H33C 0.9800
C23 H23A 0.9800
C23 H23B 0.9800
C23 H23C 0.9800
C57 H57A 0.9800
C57 H57B 0.9800
C57 H57C 0.9800
C73 H73C 0.9900
C73 H73D 0.9900
C73 H73A 0.9900
C73 H73B 0.9900
C73 C75 1.469(13)
C73 O5 1.434(5)
C73 C1AA 1.507(7)
C21 H21A 0.9800
C21 H21B 0.9800
C21 H21C 0.9800
C75 H75A 0.9900
C75 H75B 0.9900
C75 C74 1.509(14)
C24 H24A 0.9800
C24 H24B 0.9800
C24 H24C 0.9800
C74 H74A 0.9900
C74 H74B 0.9900
C74 C4BA 1.479(13)
C84 H84A 0.9900
C84 H84B 0.9900
C84 C83 1.512(9)
C84 O4A 1.440(8)
C83 H83A 0.9900
C83 H83B 0.9900
C83 C82 1.508(9)
C81 H81A 0.9900
C81 H81B 0.9900
C81 C82 1.514(9)
C81 O4A 1.435(8)
C82 H82A 0.9900
C82 H82B 0.9900
Li1 O4A 1.916(7)
Li1 O5 1.894(6)
C24A H24D 0.9800
C24A H24E 0.9800
C24A H24F 0.9800
C23A H23D 0.9800
C23A H23E 0.9800
C23A H23F 0.9800
C21A H21D 0.9800
C21A H21E 0.9800
C21A H21F 0.9800
C20A H20D 0.9800
C20A H20E 0.9800
C20A H20F 0.9800
C59A H59D 0.9800
C59A H59E 0.9800
C59A H59F 0.9800
C60A H60D 0.9800
C60A H60E 0.9800
C60A H60F 0.9800
C68 H68A 0.9800
C68 H68B 0.9800
C68 H68C 0.9800
C68 C67A 1.533(7)
C69 H69A 0.9800
C69 H69B 0.9800
C69 H69C 0.9800
C69 C67A 1.539(7)
C72A H72A 0.9800
C72A H72B 0.9800
C72A H72C 0.9800
C72A C70A 1.525(6)
C71A H71A 0.9800
C71A H71B 0.9800
C71A H71C 0.9800
C71A C70A 1.510(7)
C81A H81C 0.9900
C81A H81D 0.9900
C81A C82A 1.507(6)
C81A O4A 1.437(5)
C82A H82C 0.9900
C82A H82D 0.9900
C82A C83A 1.494(6)
C83A H83C 0.9900
C83A H83D 0.9900
C83A C84A 1.519(7)
C84A H84C 0.9900
C84A H84D 0.9900
C84A O4A 1.443(5)
C0AA H0AA 0.9900
C0AA H0AB 0.9900
C0AA C2AA 1.488(7)
C0AA C1AA 1.505(7)
C2AA H2AA 0.9900
C2AA H2AB 0.9900
C2AA O5 1.430(5)
O5 C4BA 1.601(16)
C1AA H1AA 0.9900
C1AA H1AB 0.9900
C5AA H5AA 0.9900
C5AA H5AB 0.9900
C5AA C6AA 1.507(7)
C6AA H6AA 0.9900
C6AA H6AB 0.9900
C6AA C7AA 1.504(9)
C7AA H7AA 0.9900
C7AA H7AB 0.9900
C7AA C4AA 1.478(9)
C4AA H4AA 0.9900
C4AA H4AB 0.9900
C9AA H9AA 0.9900
C9AA H9AB 0.9900
C9AA C1BA 1.529(14)
C9AA C0BA 1.528(14)
C1BA H1BA 0.9900
C1BA H1BB 0.9900
C1BA C8AA 1.487(14)
C0BA H0BA 0.9900
C0BA H0BB 0.9900
C8AA H8AA 0.9900
C8AA H8AB 0.9900
C3BA H3BA 0.9900
C3BA H3BB 0.9900
C3BA C2BA 1.484(6)
C2BA H2BA 0.9800
C2BA H2BB 0.9800
C2BA H2BC 0.9800
C6BA H6BA 0.9900
C6BA H6BB 0.9900
C6BA C7BA 1.541(7)
C7BA H7BA 0.9800
C7BA H7BB 0.9800
C7BA H7BC 0.9800
C4BA H4BA 0.9900
C4BA H4BB 0.9900
C67A H67A 1.0000
C67A C66A 1.517(8)
C66A C65A 1.421(7)
C65A H65A 0.9500
C65A C64A 1.335(9)
C64A H64A 0.9500
C64A C63A 1.339(8)
C63A H63A 0.9500
C63A C62A 1.406(7)
C62A C70A 1.457(7)
C70A H70A 1.0000
C67B H67B 1.0000
C67B C69A 1.539(8)
C67B C68A 1.537(8)
C69A H69D 0.9800
C69A H69E 0.9800
C69A H69F 0.9800
C68A H68D 0.9800
C68A H68E 0.9800
C68A H68F 0.9800
C70B H70B 1.0000
C70B C71B 1.553(8)
C70B C72B 1.557(8)
C71B H71D 0.9800
C71B H71E 0.9800
C71B H71F 0.9800
C72B H72D 0.9800
C72B H72E 0.9800
C72B H72F 0.9800

loop_
_smtbx_masks_void_nr
_smtbx_masks_void_average_x
_smtbx_masks_void_average_y
_smtbx_masks_void_average_z
_smtbx_masks_void_volume
_smtbx_masks_void_count_electrons
_smtbx_masks_void_content
1 0.000 0.000 0.000 170.7 38.1 '0.5 thf'
2 0.000 0.500 0.500 170.7 38.1 '0.5 thf'
3 0.147 0.703 0.819 15.4 0.2 ?
4 0.147 0.797 0.319 15.4 0.0 ?
5 0.211 0.630 0.975 7.2 0.0 ?
6 0.211 0.870 0.475 7.2 0.0 ?
7 0.289 0.130 0.975 7.2 0.0 ?
8 0.289 0.370 0.475 7.2 0.0 ?
9 0.353 0.203 0.819 15.4 0.4 ?
10 0.353 0.297 0.319 15.4 0.3 ?
11 0.500 0.500 1.000 170.7 38.0 '0.5 thf'
12 0.500 1.000 0.500 170.7 38.0 '0.5 thf'
13 0.647 0.703 0.681 15.4 0.4 ?
14 0.647 0.797 0.181 15.4 0.3 ?
15 0.711 0.630 0.525 7.2 0.0 ?
16 0.711 0.870 0.025 7.2 0.0 ?
17 0.789 0.130 0.525 7.2 0.0 ?
18 0.789 0.370 0.025 7.2 0.0 ?
19 0.853 0.203 0.681 15.4 0.7 ?
20 0.853 0.297 0.181 15.4 0.4 ?
